data_7160110
loop_
_publ_author_name
'Alka&#x15f;, Adil'
'Kofsky, Joshua M.'
'Sullivan, Em C.'
'Nebel, Daisy'
'Robertson, Katherine N.'
'Capicciotti, Chantelle J.'
'Jakeman, David L.'
'Johnson, Erin R.'
'Thompson, Alison'

_publ_section_title
;
 BODIPYs &#x3b1;-appended with distyryl-linked aryl bisboronic acids:
 single-step cell staining and turn-on fluorescence binding with
 D-glucose.
;
_journal_issue 36
_journal_name_full 'Organic &amp; biomolecular chemistry'
_journal_page_first 7448
_journal_page_last 7459
_journal_paper_doi 10.1039/d4ob01013b
_journal_volume 22
_journal_year 2024
_chemical_formula_moiety 'C43 H53 B3 F2 N2 O4'
_chemical_formula_sum 'C43 H53 B3 F2 N2 O4'
_chemical_formula_weight 732.30
_space_group_crystal_system orthorhombic
_space_group_IT_number 29
_space_group_name_Hall 'P 2c -2ac'
_space_group_name_H-M_alt 'P c a 21'
_atom_sites_solution_hydrogens geom
_atom_sites_solution_primary 'dual space'
_audit_creation_method SHELXL-2018/3
_audit_update_record
;
2024-01-28 deposited with the CCDC.	2024-08-13 downloaded from the CCDC.
;
_cell_angle_alpha 90
_cell_angle_beta 90
_cell_angle_gamma 90
_cell_formula_units_Z 8
_cell_length_a 29.0246(8)
_cell_length_b 11.7719(3)
_cell_length_c 24.1756(6)
_cell_measurement_reflns_used 9891
_cell_measurement_temperature 125(2)
_cell_measurement_theta_max 26.3761
_cell_measurement_theta_min 2.3817
_cell_volume 8260.2(4)
_computing_cell_refinement 'SAINT V8.40B (Bruker AXS LLC, 2019)'
_computing_data_collection 'Bruker Instrument Service v8.5.0.11 RC8'
_computing_data_reduction 'SAINT V8.40B (Bruker AXS LLC, 2019)'
_computing_structure_refinement 'SHELXL-2018/3 (Sheldrick, 2018)'
_computing_structure_solution 'SHELXT-2014 (Sheldrick, 2015)'
_diffrn_ambient_temperature 125(2)
_diffrn_detector '100 \\times 140 mm^2^ CMOS sensor'
_diffrn_detector_area_resol_mean 7.3910
_diffrn_detector_type 'Bruker PHOTON III'
_diffrn_measured_fraction_theta_full 0.999
_diffrn_measured_fraction_theta_max 0.999
_diffrn_measurement_device '\k--geometry diffractometer'
_diffrn_measurement_device_type 'Bruker D8 VENTURE'
_diffrn_radiation_monochromator 'multilayer mirror'
_diffrn_radiation_type MoK\a
_diffrn_radiation_wavelength 0.71073
_diffrn_reflns_av_R_equivalents 0.0858
_diffrn_reflns_av_unetI/netI 0.0641
_diffrn_reflns_Laue_measured_fraction_full 0.999
_diffrn_reflns_Laue_measured_fraction_max 0.999
_diffrn_reflns_limit_h_max 36
_diffrn_reflns_limit_h_min -34
_diffrn_reflns_limit_k_max 14
_diffrn_reflns_limit_k_min -14
_diffrn_reflns_limit_l_max 30
_diffrn_reflns_limit_l_min -27
_diffrn_reflns_number 98626
_diffrn_reflns_point_group_measured_fraction_full 0.948
_diffrn_reflns_point_group_measured_fraction_max 0.942
_diffrn_reflns_theta_full 25.242
_diffrn_reflns_theta_max 26.394
_diffrn_reflns_theta_min 1.867
_diffrn_source_current 1.4
_diffrn_source_power 0.07
_diffrn_source_type 'Incoatec I\mS 3.0'
_diffrn_source_voltage 50
_exptl_absorpt_coefficient_mu 0.079
_exptl_absorpt_correction_T_max 0.7454
_exptl_absorpt_correction_T_min 0.6559
_exptl_absorpt_correction_type multi-scan
_exptl_absorpt_process_details
;
Krause, L., Herbst-Irmer, R., Sheldrick, G. M., Stalke, D. (2015).
"Comparison of silver and molybdenum microfocus X-ray sources for
single-crystal structure determination"
J. Appl. Cryst. 48, 3-10.
;
_exptl_crystal_colour 'dark blue'
_exptl_crystal_density_diffrn 1.178
_exptl_crystal_description 'thin plate'
_exptl_crystal_F_000 3120
_exptl_crystal_size_max 0.158
_exptl_crystal_size_mid 0.101
_exptl_crystal_size_min 0.017
_refine_diff_density_max 0.323
_refine_diff_density_min -0.313
_refine_diff_density_rms 0.053
_refine_ls_abs_structure_details
;
 Refined as an inversion twin.
;
_refine_ls_abs_structure_Flack 0.4(12)
_refine_ls_extinction_method none
_refine_ls_goodness_of_fit_ref 1.097
_refine_ls_hydrogen_treatment constr
_refine_ls_matrix_type full
_refine_ls_number_parameters 1321
_refine_ls_number_reflns 15965
_refine_ls_number_restraints 2131
_refine_ls_restrained_S_all 1.056
_refine_ls_R_factor_all 0.1087
_refine_ls_R_factor_gt 0.0739
_refine_ls_shift/su_max 0.000
_refine_ls_shift/su_mean 0.000
_refine_ls_structure_factor_coef Fsqd
_refine_ls_weighting_details 'w=1/[\s^2^(Fo^2^)+(0.0708P)^2^+5.7833P] where P=(Fo^2^+2Fc^2^)/3'
_refine_ls_weighting_scheme calc
_refine_ls_wR_factor_gt 0.1585
_refine_ls_wR_factor_ref 0.1742
_reflns_Friedel_coverage 0.840
_reflns_Friedel_fraction_full 0.895
_reflns_Friedel_fraction_max 0.882
_reflns_number_gt 11816
_reflns_number_total 15965
_reflns_threshold_expression 'I > 2\s(I)'
_cod_data_source_file d4ob01013b2.cif
_cod_data_source_block Compound3_AT009_AA3
_cod_depositor_comments 'Adding full bibliography for 7160107--7160111.cif.'
_cod_database_code 7160110
_shelx_shelxl_version_number 2018/3
_shelx_space_group_comment
;
The symmetry employed for this shelxl refinement is uniquely defined
by the following loop, which should always be used as a source of
symmetry information in preference to the above space-group names.
They are only intended as comments.
;
_shelx_estimated_absorpt_t_min 0.988
_shelx_estimated_absorpt_t_max 0.999
_diffrn_source_source 'microfocus sealed tube'

loop_
_space_group_symop_operation_xyz
'x, y, z'
'-x, -y, z+1/2'
'x+1/2, -y, z'
'-x+1/2, y, z+1/2'

loop_
_atom_site_label
_atom_site_type_symbol
_atom_site_fract_x
_atom_site_fract_y
_atom_site_fract_z
_atom_site_U_iso_or_equiv
_atom_site_adp_type
_atom_site_occupancy
_atom_site_site_symmetry_order
_atom_site_calc_flag
_atom_site_refinement_flags_posn
_atom_site_refinement_flags_adp
_atom_site_refinement_flags_occupancy
_atom_site_disorder_assembly
_atom_site_disorder_group
F1 F 0.52765(10) 0.0620(2) 0.45160(13) 0.0303(7) Uani 1 1 d . . . . .
F2 F 0.56663(10) -0.0723(2) 0.49905(14) 0.0309(7) Uani 1 1 d . . . . .
F3 F 0.46353(11) 0.4391(2) 0.59618(15) 0.0380(8) Uani 1 1 d . . . . .
F4 F 0.42241(10) 0.5655(3) 0.54622(16) 0.0391(8) Uani 1 1 d . . . . .
N1 N 0.50184(14) -0.1319(4) 0.4430(2) 0.0280(10) Uani 1 1 d . . . . .
N2 N 0.49000(14) -0.0231(3) 0.53052(19) 0.0264(10) Uani 1 1 d . . . . .
N3 N 0.49997(15) 0.5247(3) 0.5163(2) 0.0285(10) Uani 1 1 d . . . . .
N4 N 0.48519(14) 0.6362(4) 0.6018(2) 0.0290(10) Uani 1 1 d . . . . .
B1 B 0.5230(2) -0.0392(5) 0.4806(3) 0.0269(13) Uani 1 1 d . . . . .
B4 B 0.4663(2) 0.5383(5) 0.5655(3) 0.0293(14) Uani 1 1 d . . . . .
B2A B 0.7314(3) 0.1016(7) 0.2226(4) 0.040(2) Uani 0.854(6) 1 d D U P A 1
O1A O 0.77151(19) 0.0507(4) 0.2041(2) 0.0397(14) Uani 0.854(6) 1 d D U P A 1
O2A O 0.7323(2) 0.2152(4) 0.2191(3) 0.0533(16) Uani 0.854(6) 1 d . U P A 1
C18A C 0.7720(3) 0.2459(7) 0.1851(4) 0.057(2) Uani 0.854(6) 1 d D U P A 1
C19A C 0.8042(3) 0.1428(6) 0.1933(4) 0.0512(19) Uani 0.854(6) 1 d D U P A 1
C20A C 0.7536(4) 0.2621(8) 0.1273(4) 0.073(3) Uani 0.854(6) 1 d D U P A 1
H20A H 0.733760 0.329553 0.126314 0.110 Uiso 0.854(6) 1 calc R U P A 1
H20B H 0.735609 0.195178 0.116532 0.110 Uiso 0.854(6) 1 calc R U P A 1
H20C H 0.779282 0.272210 0.101506 0.110 Uiso 0.854(6) 1 calc R U P A 1
C21A C 0.7909(4) 0.3564(7) 0.2064(5) 0.077(3) Uani 0.854(6) 1 d D U P A 1
H21A H 0.793597 0.352725 0.246771 0.116 Uiso 0.854(6) 1 calc R U P A 1
H21B H 0.770023 0.418372 0.196183 0.116 Uiso 0.854(6) 1 calc R U P A 1
H21C H 0.821320 0.370071 0.190177 0.116 Uiso 0.854(6) 1 calc R U P A 1
C22A C 0.8350(3) 0.1509(8) 0.2443(5) 0.065(3) Uani 0.854(6) 1 d D U P A 1
H22A H 0.852827 0.080650 0.248181 0.097 Uiso 0.854(6) 1 calc R U P A 1
H22B H 0.815881 0.161918 0.277311 0.097 Uiso 0.854(6) 1 calc R U P A 1
H22C H 0.856105 0.215377 0.240266 0.097 Uiso 0.854(6) 1 calc R U P A 1
C23A C 0.8321(3) 0.1091(7) 0.1427(4) 0.062(3) Uani 0.854(6) 1 d D U P A 1
H23A H 0.811988 0.070481 0.116055 0.093 Uiso 0.854(6) 1 calc R U P A 1
H23B H 0.857016 0.057810 0.153757 0.093 Uiso 0.854(6) 1 calc R U P A 1
H23C H 0.845188 0.177262 0.125524 0.093 Uiso 0.854(6) 1 calc R U P A 1
B2B B 0.7435(10) 0.086(4) 0.242(3) 0.045(7) Uani 0.146(6) 1 d D U P A 2
O1B O 0.7875(11) 0.050(3) 0.2261(16) 0.053(6) Uani 0.146(6) 1 d D U P A 2
O2B O 0.7594(14) 0.202(3) 0.2597(19) 0.072(6) Uani 0.146(6) 1 d . U P A 2
C18B C 0.7981(13) 0.245(3) 0.2293(17) 0.064(4) Uani 0.146(6) 1 d D U P A 2
C19B C 0.8238(12) 0.132(3) 0.2222(18) 0.061(4) Uani 0.146(6) 1 d D U P A 2
C20B C 0.790(2) 0.309(4) 0.176(2) 0.075(7) Uani 0.146(6) 1 d D U P A 2
H20D H 0.756592 0.318972 0.170185 0.113 Uiso 0.146(6) 1 calc R U P A 2
H20E H 0.802484 0.264645 0.144760 0.113 Uiso 0.146(6) 1 calc R U P A 2
H20F H 0.804895 0.382873 0.177308 0.113 Uiso 0.146(6) 1 calc R U P A 2
C21B C 0.8245(18) 0.330(4) 0.265(2) 0.077(9) Uani 0.146(6) 1 d D U P A 2
H21D H 0.821344 0.308152 0.304346 0.115 Uiso 0.146(6) 1 calc R U P A 2
H21E H 0.811992 0.406084 0.259828 0.115 Uiso 0.146(6) 1 calc R U P A 2
H21F H 0.857161 0.328747 0.255027 0.115 Uiso 0.146(6) 1 calc R U P A 2
C22B C 0.8566(16) 0.101(5) 0.270(2) 0.076(9) Uani 0.146(6) 1 d D U P A 2
H22D H 0.861839 0.018533 0.269536 0.115 Uiso 0.146(6) 1 calc R U P A 2
H22E H 0.842873 0.123441 0.304947 0.115 Uiso 0.146(6) 1 calc R U P A 2
H22F H 0.886024 0.140274 0.264564 0.115 Uiso 0.146(6) 1 calc R U P A 2
C23B C 0.8502(18) 0.130(5) 0.168(2) 0.066(7) Uani 0.146(6) 1 d D U P A 2
H23D H 0.834654 0.178060 0.140867 0.099 Uiso 0.146(6) 1 calc R U P A 2
H23E H 0.851565 0.051585 0.154172 0.099 Uiso 0.146(6) 1 calc R U P A 2
H23F H 0.881599 0.157934 0.174174 0.099 Uiso 0.146(6) 1 calc R U P A 2
B3A B 0.6739(2) 0.5808(6) 0.5701(4) 0.0341(16) Uani 0.938(5) 1 d D U P B 1
O3A O 0.70335(15) 0.5709(4) 0.5266(2) 0.0456(12) Uani 0.938(5) 1 d D U P B 1
O4A O 0.67892(15) 0.6776(3) 0.5995(2) 0.0385(11) Uani 0.938(5) 1 d D U P B 1
C38A C 0.7106(2) 0.7507(5) 0.5685(3) 0.0375(14) Uani 0.938(5) 1 d D U P B 1
C39A C 0.7366(2) 0.6637(5) 0.5302(3) 0.0447(16) Uani 0.938(5) 1 d D U P B 1
C40A C 0.6816(2) 0.8326(6) 0.5369(3) 0.0488(18) Uani 0.938(5) 1 d D U P B 1
H40A H 0.662115 0.875435 0.562594 0.073 Uiso 0.938(5) 1 calc R U P B 1
H40B H 0.662120 0.790992 0.510717 0.073 Uiso 0.938(5) 1 calc R U P B 1
H40C H 0.701539 0.885283 0.516565 0.073 Uiso 0.938(5) 1 calc R U P B 1
C41A C 0.7412(3) 0.8137(6) 0.6091(3) 0.0527(19) Uani 0.938(5) 1 d D U P B 1
H41A H 0.762213 0.759891 0.626961 0.079 Uiso 0.938(5) 1 calc R U P B 1
H41B H 0.722029 0.850548 0.637247 0.079 Uiso 0.938(5) 1 calc R U P B 1
H41C H 0.759086 0.871418 0.589296 0.079 Uiso 0.938(5) 1 calc R U P B 1
C42A C 0.7794(3) 0.6152(7) 0.5563(4) 0.069(2) Uani 0.938(5) 1 d D U P B 1
H42A H 0.791757 0.554629 0.532772 0.103 Uiso 0.938(5) 1 calc R U P B 1
H42B H 0.771794 0.584074 0.592789 0.103 Uiso 0.938(5) 1 calc R U P B 1
H42C H 0.802521 0.675279 0.560404 0.103 Uiso 0.938(5) 1 calc R U P B 1
C43A C 0.7457(3) 0.7051(7) 0.4719(4) 0.060(2) Uani 0.938(5) 1 d D U P B 1
H43A H 0.716740 0.730734 0.455214 0.091 Uiso 0.938(5) 1 calc R U P B 1
H43B H 0.758645 0.643074 0.449831 0.091 Uiso 0.938(5) 1 calc R U P B 1
H43C H 0.767590 0.768476 0.473026 0.091 Uiso 0.938(5) 1 calc R U P B 1
B3B B 0.6768(16) 0.574(6) 0.600(4) 0.034(7) Uani 0.062(5) 1 d D U P B 2
O3B O 0.7203(16) 0.555(3) 0.578(3) 0.041(5) Uani 0.062(5) 1 d D U P B 2
O4B O 0.6781(16) 0.668(4) 0.632(3) 0.042(6) Uani 0.062(5) 1 d D U P B 2
C38B C 0.7221(16) 0.726(4) 0.623(2) 0.045(5) Uani 0.062(5) 1 d D U P B 2
C39B C 0.7408(16) 0.666(4) 0.569(2) 0.046(4) Uani 0.062(5) 1 d D U P B 2
C40B C 0.716(3) 0.850(4) 0.614(4) 0.048(8) Uani 0.062(5) 1 d D U P B 2
H40D H 0.682645 0.867351 0.611265 0.073 Uiso 0.062(5) 1 calc R U P B 2
H40E H 0.730924 0.872557 0.579393 0.073 Uiso 0.062(5) 1 calc R U P B 2
H40F H 0.729056 0.892532 0.644832 0.073 Uiso 0.062(5) 1 calc R U P B 2
C41B C 0.753(3) 0.708(7) 0.674(3) 0.054(12) Uani 0.062(5) 1 d D U P B 2
H41D H 0.760987 0.627809 0.676426 0.081 Uiso 0.062(5) 1 calc R U P B 2
H41E H 0.735945 0.731495 0.706906 0.081 Uiso 0.062(5) 1 calc R U P B 2
H41F H 0.780635 0.754083 0.669728 0.081 Uiso 0.062(5) 1 calc R U P B 2
C42B C 0.7927(16) 0.660(7) 0.570(4) 0.050(8) Uani 0.062(5) 1 d D U P B 2
H42D H 0.804946 0.669440 0.532664 0.075 Uiso 0.062(5) 1 calc R U P B 2
H42E H 0.802209 0.585552 0.584650 0.075 Uiso 0.062(5) 1 calc R U P B 2
H42F H 0.804720 0.719956 0.594120 0.075 Uiso 0.062(5) 1 calc R U P B 2
C43B C 0.723(3) 0.715(7) 0.515(3) 0.050(7) Uani 0.062(5) 1 d D U P B 2
H43D H 0.692817 0.750453 0.521521 0.076 Uiso 0.062(5) 1 calc R U P B 2
H43E H 0.719595 0.654005 0.487715 0.076 Uiso 0.062(5) 1 calc R U P B 2
H43F H 0.744555 0.772023 0.501190 0.076 Uiso 0.062(5) 1 calc R U P B 2
B5A B 0.3095(3) -0.0641(7) 0.4470(4) 0.0329(18) Uani 0.828(5) 1 d D U P C 1
O5A O 0.3087(2) -0.1564(5) 0.4123(3) 0.0524(18) Uani 0.828(5) 1 d D U P C 1
O6A O 0.26883(16) -0.0447(4) 0.4735(2) 0.0368(12) Uani 0.828(5) 1 d D U P C 1
C61A C 0.2334(3) -0.1144(7) 0.4455(3) 0.0485(18) Uani 0.828(5) 1 d D U P C 1
C62A C 0.2648(3) -0.2130(8) 0.4217(5) 0.063(2) Uani 0.828(5) 1 d D U P C 1
C63A C 0.1975(3) -0.1505(7) 0.4851(3) 0.046(2) Uani 0.828(5) 1 d D U P C 1
H63A H 0.177215 -0.086109 0.493315 0.068 Uiso 0.828(5) 1 calc R U P C 1
H63B H 0.212096 -0.176835 0.519328 0.068 Uiso 0.828(5) 1 calc R U P C 1
H63C H 0.179402 -0.212362 0.468910 0.068 Uiso 0.828(5) 1 calc R U P C 1
C64A C 0.2126(3) -0.0390(9) 0.4005(4) 0.073(3) Uani 0.828(5) 1 d D U P C 1
H64A H 0.226719 0.036507 0.402101 0.109 Uiso 0.828(5) 1 calc R U P C 1
H64B H 0.179286 -0.032221 0.406461 0.109 Uiso 0.828(5) 1 calc R U P C 1
H64C H 0.218353 -0.072989 0.364176 0.109 Uiso 0.828(5) 1 calc R U P C 1
C65A C 0.2465(4) -0.2565(12) 0.3663(5) 0.105(4) Uani 0.828(5) 1 d D U P C 1
H65A H 0.263530 -0.325025 0.355535 0.157 Uiso 0.828(5) 1 calc R U P C 1
H65B H 0.250692 -0.197840 0.337957 0.157 Uiso 0.828(5) 1 calc R U P C 1
H65C H 0.213712 -0.274640 0.369775 0.157 Uiso 0.828(5) 1 calc R U P C 1
C66A C 0.2725(4) -0.3073(9) 0.4620(6) 0.089(3) Uani 0.828(5) 1 d D U P C 1
H66A H 0.289782 -0.278607 0.493851 0.134 Uiso 0.828(5) 1 calc R U P C 1
H66B H 0.289994 -0.368155 0.444046 0.134 Uiso 0.828(5) 1 calc R U P C 1
H66C H 0.242675 -0.336916 0.474429 0.134 Uiso 0.828(5) 1 calc R U P C 1
B5B B 0.3200(14) -0.086(3) 0.4682(17) 0.046(6) Uani 0.172(5) 1 d D U P C 2
O5B O 0.3216(10) -0.186(2) 0.4396(14) 0.062(6) Uani 0.172(5) 1 d D U P C 2
O6B O 0.2913(10) -0.086(2) 0.5127(12) 0.066(5) Uani 0.172(5) 1 d D U P C 2
C61B C 0.2665(11) -0.199(3) 0.5064(14) 0.083(6) Uani 0.172(5) 1 d D U P C 2
C62B C 0.2745(12) -0.230(3) 0.4437(14) 0.074(4) Uani 0.172(5) 1 d D U P C 2
C63B C 0.2918(16) -0.283(3) 0.541(2) 0.092(10) Uani 0.172(5) 1 d D U P C 2
H63D H 0.270742 -0.315896 0.568360 0.139 Uiso 0.172(5) 1 calc R U P C 2
H63E H 0.317323 -0.245282 0.559859 0.139 Uiso 0.172(5) 1 calc R U P C 2
H63F H 0.303881 -0.343877 0.517238 0.139 Uiso 0.172(5) 1 calc R U P C 2
C64B C 0.2215(13) -0.169(4) 0.532(2) 0.086(9) Uani 0.172(5) 1 d D U P C 2
H64D H 0.224104 -0.175136 0.572666 0.130 Uiso 0.172(5) 1 calc R U P C 2
H64E H 0.197633 -0.221933 0.519254 0.130 Uiso 0.172(5) 1 calc R U P C 2
H64F H 0.213077 -0.091566 0.522161 0.130 Uiso 0.172(5) 1 calc R U P C 2
C65B C 0.2443(16) -0.174(4) 0.399(2) 0.085(6) Uani 0.172(5) 1 d D U P C 2
H65D H 0.238087 -0.229688 0.369170 0.127 Uiso 0.172(5) 1 calc R U P C 2
H65E H 0.260578 -0.108846 0.382969 0.127 Uiso 0.172(5) 1 calc R U P C 2
H65F H 0.215148 -0.149288 0.414895 0.127 Uiso 0.172(5) 1 calc R U P C 2
C66B C 0.2810(17) -0.353(3) 0.427(2) 0.083(7) Uani 0.172(5) 1 d D U P C 2
H66D H 0.280224 -0.400929 0.460640 0.124 Uiso 0.172(5) 1 calc R U P C 2
H66E H 0.310726 -0.362287 0.408806 0.124 Uiso 0.172(5) 1 calc R U P C 2
H66F H 0.256141 -0.376124 0.402330 0.124 Uiso 0.172(5) 1 calc R U P C 2
B6A B 0.2415(2) 0.3803(6) 0.7866(3) 0.0299(17) Uani 0.924(5) 1 d D U P D 1
O7A O 0.22520(13) 0.2922(4) 0.75685(18) 0.0359(11) Uani 0.924(5) 1 d D U P D 1
O8A O 0.21257(15) 0.4176(4) 0.8271(2) 0.0419(12) Uani 0.924(5) 1 d D U P D 1
C81A C 0.1681(2) 0.3592(6) 0.8171(3) 0.0395(15) Uani 0.924(5) 1 d D U P D 1
C82A C 0.1835(2) 0.2520(6) 0.7864(3) 0.0405(15) Uani 0.924(5) 1 d D U P D 1
C83A C 0.1453(3) 0.3391(7) 0.8735(4) 0.054(2) Uani 0.924(5) 1 d D U P D 1
H83A H 0.144586 0.410449 0.894370 0.082 Uiso 0.924(5) 1 calc R U P D 1
H83B H 0.162975 0.282288 0.894240 0.082 Uiso 0.924(5) 1 calc R U P D 1
H83C H 0.113755 0.311568 0.868036 0.082 Uiso 0.924(5) 1 calc R U P D 1
C84A C 0.1392(2) 0.4382(7) 0.7813(4) 0.057(2) Uani 0.924(5) 1 d D U P D 1
H84A H 0.153580 0.445670 0.744818 0.085 Uiso 0.924(5) 1 calc R U P D 1
H84B H 0.137376 0.513043 0.798923 0.085 Uiso 0.924(5) 1 calc R U P D 1
H84C H 0.108172 0.406696 0.777219 0.085 Uiso 0.924(5) 1 calc R U P D 1
C85A C 0.1517(2) 0.2063(7) 0.7436(3) 0.0531(19) Uani 0.924(5) 1 d D U P D 1
H85A H 0.164752 0.136550 0.727969 0.080 Uiso 0.924(5) 1 calc R U P D 1
H85B H 0.147686 0.262707 0.714238 0.080 Uiso 0.924(5) 1 calc R U P D 1
H85C H 0.121814 0.189441 0.760545 0.080 Uiso 0.924(5) 1 calc R U P D 1
C86A C 0.1997(2) 0.1567(6) 0.8256(4) 0.0504(19) Uani 0.924(5) 1 d D U P D 1
H86A H 0.220346 0.188552 0.853663 0.076 Uiso 0.924(5) 1 calc R U P D 1
H86B H 0.216160 0.098637 0.804269 0.076 Uiso 0.924(5) 1 calc R U P D 1
H86C H 0.172922 0.122297 0.843696 0.076 Uiso 0.924(5) 1 calc R U P D 1
B6B B 0.2375(11) 0.412(7) 0.792(2) 0.035(6) Uani 0.076(5) 1 d D U P D 2
O7B O 0.2085(16) 0.381(4) 0.7509(17) 0.044(5) Uani 0.076(5) 1 d D U P D 2
O8B O 0.2294(15) 0.361(4) 0.8412(18) 0.042(6) Uani 0.076(5) 1 d D U P D 2
C81B C 0.1843(15) 0.301(4) 0.8347(17) 0.045(4) Uani 0.076(5) 1 d D U P D 2
C82B C 0.1813(15) 0.284(4) 0.7723(17) 0.046(4) Uani 0.076(5) 1 d D U P D 2
C83B C 0.191(3) 0.197(5) 0.872(3) 0.053(9) Uani 0.076(5) 1 d D U P D 2
H83D H 0.182463 0.216691 0.909821 0.080 Uiso 0.076(5) 1 calc R U P D 2
H83E H 0.223567 0.174364 0.870809 0.080 Uiso 0.076(5) 1 calc R U P D 2
H83F H 0.171805 0.134921 0.858510 0.080 Uiso 0.076(5) 1 calc R U P D 2
C84B C 0.147(2) 0.379(6) 0.857(3) 0.051(7) Uani 0.076(5) 1 d D U P D 2
H84D H 0.138359 0.435127 0.829202 0.076 Uiso 0.076(5) 1 calc R U P D 2
H84E H 0.158599 0.418909 0.890268 0.076 Uiso 0.076(5) 1 calc R U P D 2
H84F H 0.119816 0.334247 0.867586 0.076 Uiso 0.076(5) 1 calc R U P D 2
C85B C 0.1391(17) 0.303(7) 0.739(3) 0.052(7) Uani 0.076(5) 1 d D U P D 2
H85D H 0.146510 0.295283 0.699527 0.078 Uiso 0.076(5) 1 calc R U P D 2
H85E H 0.127486 0.380242 0.745883 0.078 Uiso 0.076(5) 1 calc R U P D 2
H85F H 0.115583 0.247676 0.749185 0.078 Uiso 0.076(5) 1 calc R U P D 2
C86B C 0.211(2) 0.181(5) 0.752(3) 0.051(7) Uani 0.076(5) 1 d D U P D 2
H86D H 0.238289 0.209532 0.732795 0.077 Uiso 0.076(5) 1 calc R U P D 2
H86E H 0.192399 0.135491 0.725954 0.077 Uiso 0.076(5) 1 calc R U P D 2
H86F H 0.219839 0.134535 0.783369 0.077 Uiso 0.076(5) 1 calc R U P D 2
C1 C 0.5170(2) -0.1660(5) 0.3923(3) 0.0383(14) Uani 1 1 d . . . . .
C2 C 0.4882(2) -0.2572(6) 0.3743(3) 0.0528(18) Uani 1 1 d D . . . .
C3 C 0.4557(2) -0.2750(5) 0.4138(3) 0.0398(14) Uani 1 1 d . . . . .
C4 C 0.46370(18) -0.1983(4) 0.4569(3) 0.0304(12) Uani 1 1 d . . . . .
C5 C 0.43993(18) -0.1767(4) 0.5050(3) 0.0292(12) Uani 1 1 d . . . . .
H5 H 0.414333 -0.223525 0.513938 0.035 Uiso 1 1 calc R U . . .
C6 C 0.45144(17) -0.0908(4) 0.5407(2) 0.0270(11) Uani 1 1 d . . . . .
C7 C 0.43007(18) -0.0527(4) 0.5895(2) 0.0295(12) Uani 1 1 d . . . . .
C8 C 0.45452(19) 0.0394(4) 0.6089(2) 0.0290(12) Uani 1 1 d . . . . .
C9 C 0.49199(17) 0.0556(4) 0.5717(2) 0.0245(11) Uani 1 1 d . . . . .
C10 C 0.5551(2) -0.1103(6) 0.3663(3) 0.0436(15) Uani 1 1 d . . . . .
H10 H 0.562736 -0.037405 0.380412 0.052 Uiso 1 1 calc R U . . .
C11 C 0.5813(2) -0.1480(6) 0.3246(3) 0.0410(15) Uani 1 1 d . . . . .
H11 H 0.575110 -0.222112 0.311004 0.049 Uiso 1 1 calc R U . . .
C12 C 0.6186(2) -0.0849(5) 0.2984(3) 0.0374(14) Uani 1 1 d . . . . .
C13 C 0.65512(19) -0.1420(5) 0.2741(3) 0.0382(14) Uani 1 1 d . . . . .
H13 H 0.655332 -0.222695 0.273645 0.046 Uiso 1 1 calc R U . . .
C14 C 0.6907(2) -0.0836(5) 0.2508(3) 0.0386(13) Uani 1 1 d . . . . .
H14 H 0.715610 -0.124910 0.235138 0.046 Uiso 1 1 calc R U . . .
C15 C 0.6918(2) 0.0334(6) 0.2493(3) 0.0428(15) Uani 1 1 d D . . . .
C16 C 0.6539(2) 0.0912(5) 0.2704(3) 0.0463(16) Uani 1 1 d . . . . .
H16 H 0.652526 0.171568 0.267539 0.056 Uiso 1 1 calc R U . . .
C17 C 0.6182(2) 0.0329(5) 0.2957(3) 0.0439(15) Uani 1 1 d . . . . .
H17 H 0.593204 0.073901 0.311254 0.053 Uiso 1 1 calc R U . . .
C24A C 0.4955(5) -0.3335(11) 0.3251(5) 0.052(3) Uani 0.631(14) 1 d D U P E 1
H24A H 0.477810 -0.404936 0.329299 0.063 Uiso 0.631(14) 1 calc R U P E 1
H24B H 0.528537 -0.352401 0.320769 0.063 Uiso 0.631(14) 1 calc R U P E 1
C25A C 0.4781(5) -0.2654(12) 0.2756(5) 0.070(4) Uani 0.631(14) 1 d D U P E 1
H25A H 0.495034 -0.193556 0.273249 0.105 Uiso 0.631(14) 1 calc R U P E 1
H25B H 0.445168 -0.249809 0.280132 0.105 Uiso 0.631(14) 1 calc R U P E 1
H25C H 0.482991 -0.309243 0.241632 0.105 Uiso 0.631(14) 1 calc R U P E 1
C24B C 0.4839(7) -0.2833(16) 0.3105(8) 0.042(4) Uani 0.369(14) 1 d D U P E 2
H24C H 0.451024 -0.288986 0.299874 0.050 Uiso 0.369(14) 1 calc R U P E 2
H24D H 0.498140 -0.221268 0.288706 0.050 Uiso 0.369(14) 1 calc R U P E 2
C25B C 0.5086(7) -0.3960(15) 0.2985(9) 0.061(5) Uani 0.369(14) 1 d D U P E 2
H25D H 0.490473 -0.458960 0.313715 0.091 Uiso 0.369(14) 1 calc R U P E 2
H25E H 0.539121 -0.395123 0.315834 0.091 Uiso 0.369(14) 1 calc R U P E 2
H25F H 0.511914 -0.405805 0.258493 0.091 Uiso 0.369(14) 1 calc R U P E 2
C26 C 0.4159(2) -0.3581(6) 0.4109(3) 0.0541(19) Uani 1 1 d . . . . .
H26A H 0.426203 -0.428270 0.392975 0.081 Uiso 1 1 calc R U . . .
H26B H 0.390702 -0.324501 0.389478 0.081 Uiso 1 1 calc R U . . .
H26C H 0.405123 -0.375183 0.448412 0.081 Uiso 1 1 calc R U . . .
C27 C 0.3865(2) -0.1024(6) 0.6141(3) 0.0425(16) Uani 1 1 d . . . . .
H27A H 0.360369 -0.052917 0.605455 0.064 Uiso 1 1 calc R U . . .
H27B H 0.389953 -0.108626 0.654287 0.064 Uiso 1 1 calc R U . . .
H27C H 0.381120 -0.178022 0.598361 0.064 Uiso 1 1 calc R U . . .
C28 C 0.4438(2) 0.1048(5) 0.6599(3) 0.0374(14) Uani 1 1 d . . . . .
H28A H 0.472986 0.131726 0.676459 0.045 Uiso 1 1 calc R U . . .
H28B H 0.428837 0.053400 0.686876 0.045 Uiso 1 1 calc R U . . .
C29 C 0.4121(2) 0.2078(5) 0.6498(3) 0.0466(17) Uani 1 1 d . . . . .
H29A H 0.381230 0.181175 0.639648 0.070 Uiso 1 1 calc R U . . .
H29B H 0.424673 0.254325 0.619829 0.070 Uiso 1 1 calc R U . . .
H29C H 0.410162 0.253369 0.683689 0.070 Uiso 1 1 calc R U . . .
C30 C 0.52865(18) 0.1391(4) 0.5710(2) 0.0270(12) Uani 1 1 d . . . . .
H30 H 0.553602 0.123734 0.546665 0.032 Uiso 1 1 calc R U . . .
C31 C 0.53169(18) 0.2343(4) 0.6001(2) 0.0278(12) Uani 1 1 d . . . . .
H31 H 0.508139 0.249389 0.626365 0.033 Uiso 1 1 calc R U . . .
C32 C 0.56880(17) 0.3178(4) 0.5946(2) 0.0259(11) Uani 1 1 d . . . . .
C33 C 0.60226(19) 0.3108(5) 0.5535(2) 0.0318(13) Uani 1 1 d . . . . .
H33 H 0.602184 0.247996 0.528806 0.038 Uiso 1 1 calc R U . . .
C34 C 0.63551(19) 0.3936(5) 0.5481(3) 0.0339(13) Uani 1 1 d . . . . .
H34 H 0.657907 0.386172 0.519658 0.041 Uiso 1 1 calc R U . . .
C35 C 0.63741(18) 0.4876(4) 0.5828(2) 0.0306(12) Uani 1 1 d D . . . .
C36 C 0.60406(19) 0.4947(5) 0.6239(3) 0.0320(13) Uani 1 1 d . . . . .
H36 H 0.604295 0.558075 0.648216 0.038 Uiso 1 1 calc R U . . .
C37 C 0.57019(19) 0.4114(5) 0.6305(3) 0.0320(13) Uani 1 1 d . . . . .
H37 H 0.548121 0.418112 0.659379 0.038 Uiso 1 1 calc R U . . .
C44 C 0.49871(19) 0.4437(4) 0.4767(3) 0.0312(12) Uani 1 1 d . . . . .
C45 C 0.53585(19) 0.4618(4) 0.4388(2) 0.0312(13) Uani 1 1 d . . . . .
C46 C 0.55969(18) 0.5553(4) 0.4574(2) 0.0305(12) Uani 1 1 d . . . . .
C47 C 0.53756(17) 0.5940(4) 0.5062(3) 0.0292(12) Uani 1 1 d . . . . .
C48 C 0.54900(17) 0.6808(4) 0.5422(2) 0.0271(12) Uani 1 1 d . . . . .
H48 H 0.574830 0.727562 0.534151 0.033 Uiso 1 1 calc R U . . .
C49 C 0.52364(17) 0.7012(4) 0.5897(2) 0.0264(11) Uani 1 1 d . . . . .
C50 C 0.52988(17) 0.7810(4) 0.6326(2) 0.0276(12) Uani 1 1 d . . . . .
C51 C 0.49520(18) 0.7643(4) 0.6706(2) 0.0298(12) Uani 1 1 d . . . . .
C52 C 0.46832(19) 0.6732(4) 0.6509(3) 0.0310(12) Uani 1 1 d . . . . .
C53 C 0.46254(19) 0.3588(5) 0.4778(3) 0.0343(14) Uani 1 1 d . . . . .
H53 H 0.436397 0.375475 0.499973 0.041 Uiso 1 1 calc R U . . .
C54 C 0.46195(18) 0.2591(5) 0.4508(3) 0.0344(13) Uani 1 1 d . . . . .
H54 H 0.487745 0.242007 0.428038 0.041 Uiso 1 1 calc R U . . .
C55 C 0.42497(17) 0.1743(5) 0.4533(3) 0.0311(12) Uani 1 1 d . . . . .
C56 C 0.42438(19) 0.0849(5) 0.4160(3) 0.0325(13) Uani 1 1 d . . . . .
H56 H 0.448962 0.076785 0.390319 0.039 Uiso 1 1 calc R U . . .
C57 C 0.38878(19) 0.0076(5) 0.4155(3) 0.0341(13) Uani 1 1 d . . . . .
H57 H 0.388838 -0.051726 0.388814 0.041 Uiso 1 1 calc R U . . .
C58 C 0.35255(19) 0.0147(5) 0.4534(3) 0.0366(13) Uani 1 1 d D . . . .
C59 C 0.3544(2) 0.1012(5) 0.4922(3) 0.0394(14) Uani 1 1 d . . . . .
H59 H 0.330598 0.106840 0.519037 0.047 Uiso 1 1 calc R U . . .
C60 C 0.38979(19) 0.1796(5) 0.4928(3) 0.0351(13) Uani 1 1 d . . . . .
H60 H 0.390285 0.237394 0.520207 0.042 Uiso 1 1 calc R U . . .
C67 C 0.5471(2) 0.3929(5) 0.3884(2) 0.0387(14) Uani 1 1 d . . . . .
H67A H 0.560980 0.443254 0.360121 0.046 Uiso 1 1 calc R U . . .
H67B H 0.518222 0.361574 0.372815 0.046 Uiso 1 1 calc R U . . .
C68 C 0.5803(2) 0.2951(5) 0.4004(3) 0.0441(16) Uani 1 1 d . . . . .
H68A H 0.567680 0.247493 0.429958 0.066 Uiso 1 1 calc R U . . .
H68B H 0.610162 0.325848 0.411932 0.066 Uiso 1 1 calc R U . . .
H68C H 0.584349 0.249270 0.366865 0.066 Uiso 1 1 calc R U . . .
C69 C 0.6019(2) 0.6075(5) 0.4325(3) 0.0370(14) Uani 1 1 d . . . . .
H69A H 0.606388 0.577830 0.395022 0.056 Uiso 1 1 calc R U . . .
H69B H 0.628799 0.588608 0.455275 0.056 Uiso 1 1 calc R U . . .
H69C H 0.598246 0.690185 0.430984 0.056 Uiso 1 1 calc R U . . .
C70 C 0.56816(18) 0.8674(5) 0.6352(3) 0.0312(12) Uani 1 1 d . . . . .
H70A H 0.594982 0.833862 0.653634 0.047 Uiso 1 1 calc R U . . .
H70B H 0.557723 0.933945 0.656091 0.047 Uiso 1 1 calc R U . . .
H70C H 0.576649 0.890502 0.597626 0.047 Uiso 1 1 calc R U . . .
C71 C 0.4867(2) 0.8318(5) 0.7223(3) 0.0394(14) Uani 1 1 d . . . . .
H71A H 0.453044 0.835700 0.728972 0.047 Uiso 1 1 calc R U . . .
H71B H 0.497881 0.910331 0.716547 0.047 Uiso 1 1 calc R U . . .
C72 C 0.5097(2) 0.7832(7) 0.7731(3) 0.0539(18) Uani 1 1 d . . . . .
H72A H 0.543140 0.780686 0.767253 0.081 Uiso 1 1 calc R U . . .
H72B H 0.498231 0.706096 0.779735 0.081 Uiso 1 1 calc R U . . .
H72C H 0.502819 0.831119 0.805141 0.081 Uiso 1 1 calc R U . . .
C73 C 0.42749(19) 0.6182(5) 0.6726(3) 0.0367(14) Uani 1 1 d . . . . .
H73 H 0.410857 0.573685 0.646589 0.044 Uiso 1 1 calc R U . . .
C74 C 0.40983(19) 0.6202(5) 0.7228(3) 0.0367(14) Uani 1 1 d . . . . .
H74 H 0.424624 0.666171 0.749832 0.044 Uiso 1 1 calc R U . . .
C75 C 0.36876(19) 0.5561(5) 0.7398(3) 0.0347(13) Uani 1 1 d . . . . .
C76 C 0.3477(2) 0.4764(5) 0.7051(3) 0.0514(18) Uani 1 1 d . . . . .
H76 H 0.360345 0.461123 0.669686 0.062 Uiso 1 1 calc R U . . .
C77 C 0.3089(2) 0.4206(6) 0.7221(3) 0.0495(17) Uani 1 1 d . . . . .
H77 H 0.295704 0.365853 0.697968 0.059 Uiso 1 1 calc R U . . .
C78 C 0.28783(19) 0.4397(5) 0.7725(3) 0.0331(12) Uani 1 1 d D . . . .
C79 C 0.3099(2) 0.5112(6) 0.8072(3) 0.0431(15) Uani 1 1 d . . . . .
H79 H 0.298282 0.522237 0.843572 0.052 Uiso 1 1 calc R U . . .
C80 C 0.3499(2) 0.5695(6) 0.7905(3) 0.0465(16) Uani 1 1 d . . . . .
H80 H 0.364114 0.620331 0.815783 0.056 Uiso 1 1 calc R U . . .

loop_
_atom_site_aniso_label
_atom_site_aniso_U_11
_atom_site_aniso_U_22
_atom_site_aniso_U_33
_atom_site_aniso_U_23
_atom_site_aniso_U_13
_atom_site_aniso_U_12
F1 0.0364(16) 0.0212(15) 0.0333(18) 0.0022(14) 0.0088(14) -0.0008(12)
F2 0.0275(15) 0.0253(16) 0.0400(19) -0.0030(14) 0.0002(14) -0.0003(12)
F3 0.0392(18) 0.0205(16) 0.054(2) 0.0026(15) 0.0115(16) -0.0051(13)
F4 0.0272(16) 0.0300(17) 0.060(2) -0.0032(17) 0.0030(15) -0.0019(13)
N1 0.028(2) 0.025(2) 0.031(3) -0.0022(19) 0.0013(19) 0.0014(18)
N2 0.028(2) 0.018(2) 0.033(3) 0.0052(19) 0.0024(19) 0.0006(17)
N3 0.026(2) 0.018(2) 0.041(3) -0.002(2) 0.0019(19) -0.0050(17)
N4 0.025(2) 0.024(2) 0.038(3) 0.002(2) 0.007(2) -0.0033(18)
B1 0.025(3) 0.014(3) 0.041(4) 0.002(2) 0.000(2) 0.000(2)
B4 0.027(3) 0.016(3) 0.045(4) 0.001(3) 0.002(3) -0.003(2)
B2A 0.053(5) 0.040(4) 0.029(5) -0.002(4) 0.009(4) 0.004(4)
O1A 0.039(3) 0.037(2) 0.043(4) -0.004(3) 0.013(2) -0.005(2)
O2A 0.064(4) 0.038(3) 0.058(4) -0.004(3) 0.033(3) -0.004(3)
C18A 0.063(5) 0.040(4) 0.066(5) -0.011(4) 0.032(4) -0.009(3)
C19A 0.056(4) 0.041(3) 0.057(5) -0.013(3) 0.024(3) -0.011(3)
C20A 0.096(7) 0.056(5) 0.068(6) 0.005(5) 0.030(5) 0.001(5)
C21A 0.093(7) 0.045(4) 0.095(7) -0.027(5) 0.051(6) -0.021(4)
C22A 0.049(5) 0.067(6) 0.078(6) -0.013(5) 0.010(4) -0.018(4)
C23A 0.068(6) 0.044(4) 0.074(6) -0.008(4) 0.042(5) -0.004(4)
B2B 0.055(9) 0.046(11) 0.035(15) 0.007(12) 0.016(11) 0.001(8)
O1B 0.051(9) 0.057(9) 0.050(13) -0.003(11) 0.018(9) -0.005(8)
O2B 0.072(11) 0.062(10) 0.083(13) -0.013(10) 0.035(10) -0.009(8)
C18B 0.068(7) 0.051(7) 0.073(8) -0.012(7) 0.029(7) -0.012(6)
C19B 0.061(8) 0.054(8) 0.070(9) -0.010(8) 0.026(8) -0.010(7)
C20B 0.090(14) 0.053(13) 0.083(12) -0.006(11) 0.026(12) -0.009(13)
C21B 0.085(17) 0.065(15) 0.080(16) -0.024(14) 0.041(14) -0.019(14)
C22B 0.062(15) 0.082(18) 0.086(15) 0.010(16) 0.012(13) -0.023(14)
C23B 0.064(13) 0.059(14) 0.074(12) 0.001(12) 0.030(11) -0.005(12)
B3A 0.035(4) 0.032(3) 0.035(4) 0.000(3) -0.001(3) 0.002(3)
O3A 0.037(2) 0.040(2) 0.060(3) -0.018(2) 0.010(2) -0.0121(19)
O4A 0.043(2) 0.029(2) 0.043(3) -0.002(2) 0.006(2) -0.0074(18)
C38A 0.032(3) 0.032(3) 0.048(4) -0.007(3) 0.005(3) -0.006(2)
C39A 0.031(3) 0.037(3) 0.066(4) -0.018(3) 0.004(3) -0.010(3)
C40A 0.050(4) 0.038(4) 0.059(5) 0.002(3) 0.005(3) -0.009(3)
C41A 0.052(4) 0.046(4) 0.060(5) -0.011(4) -0.002(4) -0.008(3)
C42A 0.040(4) 0.057(5) 0.108(7) -0.022(5) 0.000(4) 0.002(4)
C43A 0.053(4) 0.063(4) 0.065(5) -0.017(4) 0.020(4) -0.024(4)
B3B 0.034(9) 0.033(11) 0.035(14) -0.004(11) -0.002(10) -0.001(8)
O3B 0.036(8) 0.035(8) 0.053(10) -0.013(8) 0.006(9) -0.007(7)
O4B 0.045(10) 0.035(11) 0.045(13) -0.009(10) 0.006(10) -0.008(9)
C38B 0.040(9) 0.037(8) 0.059(9) -0.011(8) 0.003(8) -0.008(8)
C39B 0.037(7) 0.039(7) 0.063(8) -0.012(7) 0.005(7) -0.009(7)
C40B 0.044(16) 0.039(10) 0.062(16) -0.005(13) 0.007(16) -0.006(12)
C41B 0.05(2) 0.05(3) 0.065(17) -0.01(2) -0.002(18) 0.00(2)
C42B 0.035(10) 0.038(16) 0.078(17) -0.016(16) 0.003(12) -0.010(12)
C43B 0.044(12) 0.043(12) 0.064(10) -0.008(11) 0.005(11) -0.010(12)
B5A 0.050(4) 0.032(4) 0.017(4) 0.009(3) -0.011(3) -0.009(3)
O5A 0.057(4) 0.045(3) 0.055(4) -0.014(3) 0.017(3) -0.028(3)
O6A 0.037(3) 0.039(3) 0.034(3) -0.001(2) -0.005(2) -0.017(2)
C61A 0.051(4) 0.054(4) 0.040(4) -0.011(3) 0.000(3) -0.031(3)
C62A 0.060(5) 0.057(4) 0.072(6) -0.008(4) 0.013(4) -0.035(4)
C63A 0.053(5) 0.041(4) 0.043(5) 0.003(4) 0.008(4) -0.016(3)
C64A 0.062(5) 0.106(7) 0.050(5) 0.021(5) -0.016(4) -0.039(5)
C65A 0.088(7) 0.130(9) 0.096(8) -0.053(7) 0.028(6) -0.053(7)
C66A 0.085(7) 0.053(6) 0.130(9) 0.019(6) 0.051(7) -0.001(5)
B5B 0.054(12) 0.039(10) 0.046(12) 0.008(9) -0.010(10) -0.008(9)
O5B 0.069(10) 0.044(10) 0.073(13) -0.004(10) 0.005(10) -0.031(9)
O6B 0.065(11) 0.057(10) 0.075(11) -0.001(9) 0.008(9) -0.020(9)
C61B 0.080(11) 0.072(10) 0.098(10) -0.009(10) 0.020(10) -0.044(9)
C62B 0.070(8) 0.066(8) 0.085(8) -0.008(7) 0.015(8) -0.035(7)
C63B 0.09(2) 0.074(17) 0.110(19) -0.002(18) 0.017(19) -0.041(16)
C64B 0.096(14) 0.069(17) 0.094(18) -0.010(17) 0.028(14) -0.032(13)
C65B 0.077(12) 0.088(12) 0.088(12) -0.014(12) 0.005(11) -0.037(11)
C66B 0.077(15) 0.066(10) 0.106(16) -0.011(12) 0.035(15) -0.035(11)
B6A 0.029(3) 0.025(4) 0.037(4) 0.004(3) 0.004(3) 0.003(3)
O7A 0.032(2) 0.038(2) 0.038(3) 0.002(2) 0.0094(19) -0.0089(18)
O8A 0.033(2) 0.046(3) 0.046(3) 0.005(2) 0.010(2) -0.007(2)
C81A 0.026(3) 0.049(4) 0.044(4) 0.006(3) 0.008(3) -0.005(3)
C82A 0.035(3) 0.045(3) 0.041(4) 0.011(3) 0.007(3) -0.008(3)
C83A 0.046(4) 0.061(5) 0.057(5) 0.015(4) 0.022(4) 0.001(4)
C84A 0.041(4) 0.058(4) 0.070(5) 0.024(4) 0.007(4) 0.004(3)
C85A 0.038(4) 0.059(4) 0.063(5) -0.006(4) -0.003(3) -0.012(3)
C86A 0.042(4) 0.044(4) 0.064(5) 0.022(4) 0.009(3) -0.002(3)
B6B 0.033(9) 0.028(14) 0.044(10) 0.004(10) 0.007(8) 0.002(10)
O7B 0.038(8) 0.051(9) 0.044(8) 0.001(9) 0.008(8) -0.008(8)
O8B 0.034(10) 0.041(13) 0.051(10) 0.013(10) 0.005(9) 0.001(10)
C81B 0.037(7) 0.050(8) 0.049(7) 0.010(7) 0.010(7) -0.007(7)
C82B 0.036(7) 0.053(7) 0.050(7) 0.008(7) 0.008(7) -0.008(7)
C83B 0.051(19) 0.054(15) 0.055(17) 0.012(14) 0.013(17) -0.005(13)
C84B 0.036(12) 0.058(14) 0.057(14) 0.013(13) 0.009(12) -0.004(11)
C85B 0.039(11) 0.058(14) 0.059(13) 0.005(14) 0.003(11) -0.006(11)
C86B 0.042(13) 0.055(11) 0.056(14) 0.004(12) 0.006(13) -0.004(11)
C1 0.035(3) 0.035(3) 0.044(4) -0.012(3) 0.007(3) -0.006(2)
C2 0.047(4) 0.058(4) 0.053(4) -0.034(4) 0.005(3) -0.013(3)
C3 0.035(3) 0.035(3) 0.049(4) -0.012(3) 0.003(3) -0.002(2)
C4 0.031(3) 0.017(2) 0.043(3) 0.003(2) -0.001(2) -0.003(2)
C5 0.026(3) 0.020(3) 0.041(3) 0.006(2) 0.002(2) 0.003(2)
C6 0.028(3) 0.019(2) 0.034(3) 0.008(2) 0.004(2) -0.003(2)
C7 0.031(3) 0.023(3) 0.034(3) 0.011(2) 0.006(2) 0.001(2)
C8 0.033(3) 0.023(3) 0.031(3) 0.010(2) 0.007(2) 0.000(2)
C9 0.029(3) 0.017(2) 0.027(3) 0.009(2) 0.001(2) 0.001(2)
C10 0.045(3) 0.041(3) 0.045(4) -0.017(3) 0.008(3) -0.006(3)
C11 0.034(3) 0.044(3) 0.045(4) -0.010(3) 0.000(3) 0.003(3)
C12 0.038(3) 0.038(3) 0.036(4) -0.010(3) -0.003(3) 0.004(2)
C13 0.034(3) 0.039(3) 0.042(4) -0.007(3) 0.002(3) -0.003(2)
C14 0.041(3) 0.043(3) 0.031(3) -0.010(3) 0.003(3) 0.005(3)
C15 0.040(3) 0.052(4) 0.036(4) -0.007(3) 0.004(3) 0.001(3)
C16 0.057(4) 0.039(3) 0.043(4) -0.003(3) 0.010(3) 0.005(3)
C17 0.042(3) 0.048(3) 0.042(4) -0.012(3) 0.000(3) 0.001(3)
C24A 0.071(8) 0.042(7) 0.044(6) -0.011(5) 0.012(6) -0.012(6)
C25A 0.096(9) 0.081(8) 0.033(6) -0.005(6) 0.004(6) -0.030(7)
C24B 0.049(9) 0.039(9) 0.038(7) -0.006(8) 0.004(7) 0.001(8)
C25B 0.082(11) 0.045(9) 0.056(11) -0.016(8) -0.002(9) 0.016(8)
C26 0.054(4) 0.056(4) 0.053(5) -0.014(4) -0.002(3) -0.024(3)
C27 0.043(3) 0.041(3) 0.043(4) 0.010(3) 0.015(3) -0.007(3)
C28 0.053(4) 0.027(3) 0.033(3) 0.007(2) 0.015(3) -0.007(3)
C29 0.057(4) 0.033(3) 0.050(4) 0.002(3) 0.027(3) 0.001(3)
C30 0.031(3) 0.027(3) 0.023(3) 0.004(2) 0.003(2) 0.001(2)
C31 0.030(3) 0.024(3) 0.029(3) 0.004(2) 0.003(2) 0.004(2)
C32 0.029(3) 0.022(3) 0.027(3) 0.004(2) -0.003(2) 0.005(2)
C33 0.036(3) 0.021(3) 0.038(3) -0.004(2) 0.003(2) 0.002(2)
C34 0.034(3) 0.023(3) 0.044(4) -0.003(3) 0.008(3) 0.004(2)
C35 0.030(3) 0.024(3) 0.038(3) 0.005(2) -0.005(2) 0.003(2)
C36 0.034(3) 0.021(3) 0.040(3) -0.006(2) -0.008(2) 0.003(2)
C37 0.034(3) 0.028(3) 0.035(3) -0.004(2) 0.004(2) -0.002(2)
C44 0.032(3) 0.024(3) 0.037(3) 0.006(2) -0.004(2) 0.002(2)
C45 0.038(3) 0.021(3) 0.035(3) -0.001(2) -0.003(2) 0.000(2)
C46 0.031(3) 0.026(3) 0.035(3) 0.007(2) 0.003(2) 0.006(2)
C47 0.022(3) 0.021(3) 0.044(3) -0.001(2) 0.002(2) 0.003(2)
C48 0.024(3) 0.019(3) 0.038(3) 0.005(2) 0.003(2) 0.002(2)
C49 0.025(3) 0.019(3) 0.036(3) 0.002(2) 0.002(2) -0.001(2)
C50 0.025(3) 0.022(3) 0.036(3) 0.011(2) 0.003(2) -0.002(2)
C51 0.033(3) 0.024(3) 0.033(3) 0.008(2) 0.001(2) 0.001(2)
C52 0.033(3) 0.022(3) 0.038(3) 0.004(2) 0.010(2) -0.001(2)
C53 0.033(3) 0.024(3) 0.045(4) 0.003(3) -0.006(3) -0.003(2)
C54 0.029(3) 0.027(3) 0.048(4) 0.006(3) -0.006(3) 0.001(2)
C55 0.027(3) 0.023(3) 0.044(3) 0.005(2) -0.011(2) 0.006(2)
C56 0.030(3) 0.028(3) 0.039(4) 0.002(3) -0.008(2) 0.004(2)
C57 0.038(3) 0.023(3) 0.042(4) 0.001(3) -0.014(3) 0.003(2)
C58 0.033(3) 0.027(3) 0.049(4) 0.004(3) -0.007(3) -0.002(2)
C59 0.037(3) 0.037(3) 0.044(4) 0.005(3) -0.002(3) -0.003(2)
C60 0.039(3) 0.029(3) 0.038(4) 0.001(3) -0.005(3) -0.002(2)
C67 0.049(4) 0.040(3) 0.028(3) -0.001(3) 0.002(3) -0.013(3)
C68 0.059(4) 0.033(3) 0.040(4) -0.005(3) 0.014(3) -0.001(3)
C69 0.043(3) 0.032(3) 0.036(4) 0.001(3) 0.010(3) -0.006(3)
C70 0.031(3) 0.029(3) 0.033(3) -0.002(2) -0.002(2) -0.009(2)
C71 0.045(3) 0.035(3) 0.038(3) 0.004(3) 0.010(3) -0.011(3)
C72 0.044(4) 0.078(5) 0.040(4) 0.001(4) 0.000(3) -0.018(4)
C73 0.034(3) 0.027(3) 0.050(4) 0.002(3) 0.013(3) -0.006(2)
C74 0.033(3) 0.037(3) 0.040(3) 0.004(3) 0.000(3) -0.005(3)
C75 0.031(3) 0.032(3) 0.041(3) 0.008(3) 0.010(2) -0.001(2)
C76 0.054(4) 0.046(4) 0.054(4) -0.009(3) 0.023(3) -0.017(3)
C77 0.048(4) 0.047(4) 0.054(4) -0.006(3) 0.013(3) -0.019(3)
C78 0.031(3) 0.033(3) 0.036(3) 0.002(2) 0.002(2) -0.002(2)
C79 0.038(3) 0.059(4) 0.032(3) -0.001(3) 0.009(3) -0.012(3)
C80 0.045(4) 0.058(4) 0.036(3) -0.001(3) -0.002(3) -0.020(3)

loop_
_atom_type_symbol
_atom_type_description
_atom_type_scat_dispersion_real
_atom_type_scat_dispersion_imag
_atom_type_scat_source
C C 0.0033 0.0016 'International Tables Vol C Tables 4.2.6.8 and 6.1.1.4'
H H 0.0000 0.0000 'International Tables Vol C Tables 4.2.6.8 and 6.1.1.4'
B B 0.0013 0.0007 'International Tables Vol C Tables 4.2.6.8 and 6.1.1.4'
F F 0.0171 0.0103 'International Tables Vol C Tables 4.2.6.8 and 6.1.1.4'
N N 0.0061 0.0033 'International Tables Vol C Tables 4.2.6.8 and 6.1.1.4'
O O 0.0106 0.0060 'International Tables Vol C Tables 4.2.6.8 and 6.1.1.4'

loop_
_geom_angle_atom_site_label_1
_geom_angle_atom_site_label_2
_geom_angle_atom_site_label_3
_geom_angle
_geom_angle_site_symmetry_1
_geom_angle_site_symmetry_3
_geom_angle_publ_flag
C1 N1 C4 107.9(5) . . ?
C1 N1 B1 127.4(5) . . ?
C4 N1 B1 124.6(5) . . ?
C9 N2 C6 107.0(4) . . ?
C9 N2 B1 128.7(4) . . ?
C6 N2 B1 124.2(4) . . ?
C44 N3 C47 108.2(5) . . ?
C44 N3 B4 126.9(4) . . ?
C47 N3 B4 124.9(5) . . ?
C52 N4 C49 107.4(4) . . ?
C52 N4 B4 127.3(4) . . ?
C49 N4 B4 125.3(5) . . ?
F1 B1 F2 108.2(4) . . ?
F1 B1 N1 110.4(5) . . ?
F2 B1 N1 110.5(4) . . ?
F1 B1 N2 110.3(4) . . ?
F2 B1 N2 110.1(5) . . ?
N1 B1 N2 107.3(4) . . ?
F3 B4 F4 108.7(4) . . ?
F3 B4 N4 110.2(5) . . ?
F4 B4 N4 110.0(4) . . ?
F3 B4 N3 111.1(5) . . ?
F4 B4 N3 110.1(5) . . ?
N4 B4 N3 106.7(4) . . ?
O2A B2A O1A 113.3(7) . . ?
O2A B2A C15 124.1(7) . . ?
O1A B2A C15 122.4(7) . . ?
B2A O1A C19A 106.4(6) . . ?
B2A O2A C18A 107.3(6) . . ?
O2A C18A C21A 107.9(7) . . ?
O2A C18A C20A 105.7(8) . . ?
C21A C18A C20A 109.8(8) . . ?
O2A C18A C19A 102.1(6) . . ?
C21A C18A C19A 114.6(8) . . ?
C20A C18A C19A 115.7(7) . . ?
O1A C19A C23A 107.1(6) . . ?
O1A C19A C22A 106.4(7) . . ?
C23A C19A C22A 110.8(8) . . ?
O1A C19A C18A 102.3(6) . . ?
C23A C19A C18A 115.0(8) . . ?
C22A C19A C18A 114.2(7) . . ?
C18A C20A H20A 109.5 . . ?
C18A C20A H20B 109.5 . . ?
H20A C20A H20B 109.5 . . ?
C18A C20A H20C 109.5 . . ?
H20A C20A H20C 109.5 . . ?
H20B C20A H20C 109.5 . . ?
C18A C21A H21A 109.5 . . ?
C18A C21A H21B 109.5 . . ?
H21A C21A H21B 109.5 . . ?
C18A C21A H21C 109.5 . . ?
H21A C21A H21C 109.5 . . ?
H21B C21A H21C 109.5 . . ?
C19A C22A H22A 109.5 . . ?
C19A C22A H22B 109.5 . . ?
H22A C22A H22B 109.5 . . ?
C19A C22A H22C 109.5 . . ?
H22A C22A H22C 109.5 . . ?
H22B C22A H22C 109.5 . . ?
C19A C23A H23A 109.5 . . ?
C19A C23A H23B 109.5 . . ?
H23A C23A H23B 109.5 . . ?
C19A C23A H23C 109.5 . . ?
H23A C23A H23C 109.5 . . ?
H23B C23A H23C 109.5 . . ?
O1B B2B O2B 95(2) . . ?
O1B B2B C15 139(3) . . ?
O2B B2B C15 126(3) . . ?
B2B O1B C19B 119(3) . . ?
C18B O2B B2B 114(3) . . ?
O2B C18B C20B 119(4) . . ?
O2B C18B C21B 109(4) . . ?
C20B C18B C21B 104(3) . . ?
O2B C18B C19B 98(3) . . ?
C20B C18B C19B 114(3) . . ?
C21B C18B C19B 113(3) . . ?
O1B C19B C23B 115(3) . . ?
O1B C19B C18B 103(2) . . ?
C23B C19B C18B 111(3) . . ?
O1B C19B C22B 104(3) . . ?
C23B C19B C22B 109(3) . . ?
C18B C19B C22B 115(3) . . ?
C18B C20B H20D 109.5 . . ?
C18B C20B H20E 109.5 . . ?
H20D C20B H20E 109.5 . . ?
C18B C20B H20F 109.5 . . ?
H20D C20B H20F 109.5 . . ?
H20E C20B H20F 109.5 . . ?
C18B C21B H21D 109.5 . . ?
C18B C21B H21E 109.5 . . ?
H21D C21B H21E 109.5 . . ?
C18B C21B H21F 109.5 . . ?
H21D C21B H21F 109.5 . . ?
H21E C21B H21F 109.5 . . ?
C19B C22B H22D 109.5 . . ?
C19B C22B H22E 109.5 . . ?
H22D C22B H22E 109.5 . . ?
C19B C22B H22F 109.5 . . ?
H22D C22B H22F 109.5 . . ?
H22E C22B H22F 109.5 . . ?
C19B C23B H23D 109.5 . . ?
C19B C23B H23E 109.5 . . ?
H23D C23B H23E 109.5 . . ?
C19B C23B H23F 109.5 . . ?
H23D C23B H23F 109.5 . . ?
H23E C23B H23F 109.5 . . ?
O4A B3A O3A 114.3(5) . . ?
O4A B3A C35 124.4(6) . . ?
O3A B3A C35 121.3(6) . . ?
B3A O3A C39A 107.8(5) . . ?
B3A O4A C38A 107.0(5) . . ?
O4A C38A C40A 106.8(5) . . ?
O4A C38A C41A 108.8(6) . . ?
C40A C38A C41A 110.2(6) . . ?
O4A C38A C39A 102.7(5) . . ?
C40A C38A C39A 112.9(6) . . ?
C41A C38A C39A 114.7(5) . . ?
O3A C39A C42A 106.7(6) . . ?
O3A C39A C43A 107.5(6) . . ?
C42A C39A C43A 111.7(7) . . ?
O3A C39A C38A 101.8(5) . . ?
C42A C39A C38A 113.3(7) . . ?
C43A C39A C38A 114.9(6) . . ?
C38A C40A H40A 109.5 . . ?
C38A C40A H40B 109.5 . . ?
H40A C40A H40B 109.5 . . ?
C38A C40A H40C 109.5 . . ?
H40A C40A H40C 109.5 . . ?
H40B C40A H40C 109.5 . . ?
C38A C41A H41A 109.5 . . ?
C38A C41A H41B 109.5 . . ?
H41A C41A H41B 109.5 . . ?
C38A C41A H41C 109.5 . . ?
H41A C41A H41C 109.5 . . ?
H41B C41A H41C 109.5 . . ?
C39A C42A H42A 109.5 . . ?
C39A C42A H42B 109.5 . . ?
H42A C42A H42B 109.5 . . ?
C39A C42A H42C 109.5 . . ?
H42A C42A H42C 109.5 . . ?
H42B C42A H42C 109.5 . . ?
C39A C43A H43A 109.5 . . ?
C39A C43A H43B 109.5 . . ?
H43A C43A H43B 109.5 . . ?
C39A C43A H43C 109.5 . . ?
H43A C43A H43C 109.5 . . ?
H43B C43A H43C 109.5 . . ?
O4B B3B O3B 109(3) . . ?
O4B B3B C35 134(4) . . ?
O3B B3B C35 117(3) . . ?
B3B O3B C39B 107(3) . . ?
B3B O4B C38B 108(3) . . ?
O4B C38B C40B 112(3) . . ?
O4B C38B C41B 109(3) . . ?
C40B C38B C41B 109(3) . . ?
O4B C38B C39B 103(2) . . ?
C40B C38B C39B 111(3) . . ?
C41B C38B C39B 114(3) . . ?
O3B C39B C42B 111(4) . . ?
O3B C39B C43B 109(4) . . ?
C42B C39B C43B 113(4) . . ?
O3B C39B C38B 98(2) . . ?
C42B C39B C38B 110(3) . . ?
C43B C39B C38B 115(3) . . ?
C38B C40B H40D 109.5 . . ?
C38B C40B H40E 109.5 . . ?
H40D C40B H40E 109.5 . . ?
C38B C40B H40F 109.5 . . ?
H40D C40B H40F 109.5 . . ?
H40E C40B H40F 109.5 . . ?
C38B C41B H41D 109.5 . . ?
C38B C41B H41E 109.5 . . ?
H41D C41B H41E 109.5 . . ?
C38B C41B H41F 109.5 . . ?
H41D C41B H41F 109.5 . . ?
H41E C41B H41F 109.5 . . ?
C39B C42B H42D 109.5 . . ?
C39B C42B H42E 109.5 . . ?
H42D C42B H42E 109.5 . . ?
C39B C42B H42F 109.5 . . ?
H42D C42B H42F 109.5 . . ?
H42E C42B H42F 109.5 . . ?
C39B C43B H43D 109.5 . . ?
C39B C43B H43E 109.5 . . ?
H43D C43B H43E 109.5 . . ?
C39B C43B H43F 109.5 . . ?
H43D C43B H43F 109.5 . . ?
H43E C43B H43F 109.5 . . ?
O6A B5A O5A 113.9(6) . . ?
O6A B5A C58 123.2(6) . . ?
O5A B5A C58 122.8(7) . . ?
B5A O5A C62A 106.3(6) . . ?
B5A O6A C61A 107.1(5) . . ?
C63A C61A O6A 110.7(6) . . ?
C63A C61A C64A 110.4(7) . . ?
O6A C61A C64A 106.2(6) . . ?
C63A C61A C62A 115.5(7) . . ?
O6A C61A C62A 100.0(6) . . ?
C64A C61A C62A 113.3(8) . . ?
O5A C62A C66A 108.2(9) . . ?
O5A C62A C65A 108.6(8) . . ?
C66A C62A C65A 112.0(10) . . ?
O5A C62A C61A 103.0(6) . . ?
C66A C62A C61A 113.2(9) . . ?
C65A C62A C61A 111.4(9) . . ?
C61A C63A H63A 109.5 . . ?
C61A C63A H63B 109.5 . . ?
H63A C63A H63B 109.5 . . ?
C61A C63A H63C 109.5 . . ?
H63A C63A H63C 109.5 . . ?
H63B C63A H63C 109.5 . . ?
C61A C64A H64A 109.5 . . ?
C61A C64A H64B 109.5 . . ?
H64A C64A H64B 109.5 . . ?
C61A C64A H64C 109.5 . . ?
H64A C64A H64C 109.5 . . ?
H64B C64A H64C 109.5 . . ?
C62A C65A H65A 109.5 . . ?
C62A C65A H65B 109.5 . . ?
H65A C65A H65B 109.5 . . ?
C62A C65A H65C 109.5 . . ?
H65A C65A H65C 109.5 . . ?
H65B C65A H65C 109.5 . . ?
C62A C66A H66A 109.5 . . ?
C62A C66A H66B 109.5 . . ?
H66A C66A H66B 109.5 . . ?
C62A C66A H66C 109.5 . . ?
H66A C66A H66C 109.5 . . ?
H66B C66A H66C 109.5 . . ?
O6B B5B O5B 114.8(19) . . ?
O6B B5B C58 124(2) . . ?
O5B B5B C58 121(2) . . ?
B5B O5B C62B 104(2) . . ?
B5B O6B C61B 102.2(18) . . ?
C63B C61B C64B 111(3) . . ?
C63B C61B O6B 107(3) . . ?
C64B C61B O6B 99(2) . . ?
C63B C61B C62B 108(3) . . ?
C64B C61B C62B 126(3) . . ?
O6B C61B C62B 103.2(19) . . ?
O5B C62B C66B 102(3) . . ?
O5B C62B C65B 109(3) . . ?
C66B C62B C65B 107(3) . . ?
O5B C62B C61B 97(2) . . ?
C66B C62B C61B 119(3) . . ?
C65B C62B C61B 120(3) . . ?
C61B C63B H63D 109.5 . . ?
C61B C63B H63E 109.5 . . ?
H63D C63B H63E 109.5 . . ?
C61B C63B H63F 109.5 . . ?
H63D C63B H63F 109.5 . . ?
H63E C63B H63F 109.5 . . ?
C61B C64B H64D 109.5 . . ?
C61B C64B H64E 109.5 . . ?
H64D C64B H64E 109.5 . . ?
C61B C64B H64F 109.5 . . ?
H64D C64B H64F 109.5 . . ?
H64E C64B H64F 109.5 . . ?
C62B C65B H65D 109.5 . . ?
C62B C65B H65E 109.5 . . ?
H65D C65B H65E 109.5 . . ?
C62B C65B H65F 109.5 . . ?
H65D C65B H65F 109.5 . . ?
H65E C65B H65F 109.5 . . ?
C62B C66B H66D 109.5 . . ?
C62B C66B H66E 109.5 . . ?
H66D C66B H66E 109.5 . . ?
C62B C66B H66F 109.5 . . ?
H66D C66B H66F 109.5 . . ?
H66E C66B H66F 109.5 . . ?
O7A B6A O8A 114.6(5) . . ?
O7A B6A C78 122.2(6) . . ?
O8A B6A C78 123.0(6) . . ?
B6A O7A C82A 105.9(5) . . ?
B6A O8A C81A 105.6(5) . . ?
O8A C81A C84A 106.7(5) . . ?
O8A C81A C82A 101.9(5) . . ?
C84A C81A C82A 112.9(6) . . ?
O8A C81A C83A 107.6(6) . . ?
C84A C81A C83A 111.2(6) . . ?
C82A C81A C83A 115.5(6) . . ?
O7A C82A C85A 106.7(6) . . ?
O7A C82A C81A 102.1(5) . . ?
C85A C82A C81A 117.1(6) . . ?
O7A C82A C86A 106.2(5) . . ?
C85A C82A C86A 110.6(6) . . ?
C81A C82A C86A 113.0(6) . . ?
C81A C83A H83A 109.5 . . ?
C81A C83A H83B 109.5 . . ?
H83A C83A H83B 109.5 . . ?
C81A C83A H83C 109.5 . . ?
H83A C83A H83C 109.5 . . ?
H83B C83A H83C 109.5 . . ?
C81A C84A H84A 109.5 . . ?
C81A C84A H84B 109.5 . . ?
H84A C84A H84B 109.5 . . ?
C81A C84A H84C 109.5 . . ?
H84A C84A H84C 109.5 . . ?
H84B C84A H84C 109.5 . . ?
C82A C85A H85A 109.5 . . ?
C82A C85A H85B 109.5 . . ?
H85A C85A H85B 109.5 . . ?
C82A C85A H85C 109.5 . . ?
H85A C85A H85C 109.5 . . ?
H85B C85A H85C 109.5 . . ?
C82A C86A H86A 109.5 . . ?
C82A C86A H86B 109.5 . . ?
H86A C86A H86B 109.5 . . ?
C82A C86A H86C 109.5 . . ?
H86A C86A H86C 109.5 . . ?
H86B C86A H86C 109.5 . . ?
O7B B6B O8B 115(3) . . ?
O7B B6B C78 115(4) . . ?
O8B B6B C78 121(4) . . ?
B6B O7B C82B 106(3) . . ?
B6B O8B C81B 106(2) . . ?
O8B C81B C82B 102(2) . . ?
O8B C81B C84B 107(3) . . ?
C82B C81B C84B 113(3) . . ?
O8B C81B C83B 102(3) . . ?
C82B C81B C83B 119(3) . . ?
C84B C81B C83B 111(3) . . ?
O7B C82B C85B 97(3) . . ?
O7B C82B C81B 102(2) . . ?
C85B C82B C81B 124(3) . . ?
O7B C82B C86B 101(3) . . ?
C85B C82B C86B 113(3) . . ?
C81B C82B C86B 113(3) . . ?
C81B C83B H83D 109.5 . . ?
C81B C83B H83E 109.5 . . ?
H83D C83B H83E 109.5 . . ?
C81B C83B H83F 109.5 . . ?
H83D C83B H83F 109.5 . . ?
H83E C83B H83F 109.5 . . ?
C81B C84B H84D 109.5 . . ?
C81B C84B H84E 109.5 . . ?
H84D C84B H84E 109.5 . . ?
C81B C84B H84F 109.5 . . ?
H84D C84B H84F 109.5 . . ?
H84E C84B H84F 109.5 . . ?
C82B C85B H85D 109.5 . . ?
C82B C85B H85E 109.5 . . ?
H85D C85B H85E 109.5 . . ?
C82B C85B H85F 109.5 . . ?
H85D C85B H85F 109.5 . . ?
H85E C85B H85F 109.5 . . ?
C82B C86B H86D 109.5 . . ?
C82B C86B H86E 109.5 . . ?
H86D C86B H86E 109.5 . . ?
C82B C86B H86F 109.5 . . ?
H86D C86B H86F 109.5 . . ?
H86E C86B H86F 109.5 . . ?
N1 C1 C2 107.8(5) . . ?
N1 C1 C10 120.7(5) . . ?
C2 C1 C10 131.5(6) . . ?
C3 C2 C1 108.0(5) . . ?
C3 C2 C24A 124.1(7) . . ?
C1 C2 C24A 127.4(7) . . ?
C3 C2 C24B 127.0(10) . . ?
C1 C2 C24B 119.4(10) . . ?
C2 C3 C4 107.9(5) . . ?
C2 C3 C26 126.6(6) . . ?
C4 C3 C26 125.4(6) . . ?
C5 C4 N1 119.8(5) . . ?
C5 C4 C3 131.7(5) . . ?
N1 C4 C3 108.4(5) . . ?
C6 C5 C4 123.1(5) . . ?
C6 C5 H5 118.4 . . ?
C4 C5 H5 118.4 . . ?
C5 C6 N2 120.3(5) . . ?
C5 C6 C7 131.0(5) . . ?
N2 C6 C7 108.7(5) . . ?
C8 C7 C6 108.0(5) . . ?
C8 C7 C27 126.9(5) . . ?
C6 C7 C27 125.0(5) . . ?
C7 C8 C9 106.5(5) . . ?
C7 C8 C28 125.6(5) . . ?
C9 C8 C28 127.9(5) . . ?
N2 C9 C8 109.8(4) . . ?
N2 C9 C30 119.0(5) . . ?
C8 C9 C30 131.2(5) . . ?
C11 C10 C1 128.2(6) . . ?
C11 C10 H10 115.9 . . ?
C1 C10 H10 115.9 . . ?
C10 C11 C12 125.6(6) . . ?
C10 C11 H11 117.2 . . ?
C12 C11 H11 117.2 . . ?
C13 C12 C17 118.1(6) . . ?
C13 C12 C11 120.3(6) . . ?
C17 C12 C11 121.5(6) . . ?
C14 C13 C12 120.6(6) . . ?
C14 C13 H13 119.7 . . ?
C12 C13 H13 119.7 . . ?
C13 C14 C15 122.2(6) . . ?
C13 C14 H14 118.9 . . ?
C15 C14 H14 118.9 . . ?
C14 C15 C16 117.4(6) . . ?
C14 C15 B2A 123.3(6) . . ?
C16 C15 B2A 119.2(6) . . ?
C14 C15 B2B 113.9(18) . . ?
C16 C15 B2B 125.5(18) . . ?
C17 C16 C15 120.8(6) . . ?
C17 C16 H16 119.6 . . ?
C15 C16 H16 119.6 . . ?
C16 C17 C12 120.6(6) . . ?
C16 C17 H17 119.7 . . ?
C12 C17 H17 119.7 . . ?
C2 C24A C25A 105.0(10) . . ?
C2 C24A H24A 110.7 . . ?
C25A C24A H24A 110.7 . . ?
C2 C24A H24B 110.7 . . ?
C25A C24A H24B 110.7 . . ?
H24A C24A H24B 108.8 . . ?
C24A C25A H25A 109.5 . . ?
C24A C25A H25B 109.5 . . ?
H25A C25A H25B 109.5 . . ?
C24A C25A H25C 109.5 . . ?
H25A C25A H25C 109.5 . . ?
H25B C25A H25C 109.5 . . ?
C25B C24B C2 108.3(16) . . ?
C25B C24B H24C 110.0 . . ?
C2 C24B H24C 110.0 . . ?
C25B C24B H24D 110.0 . . ?
C2 C24B H24D 110.0 . . ?
H24C C24B H24D 108.4 . . ?
C24B C25B H25D 109.5 . . ?
C24B C25B H25E 109.5 . . ?
H25D C25B H25E 109.5 . . ?
C24B C25B H25F 109.5 . . ?
H25D C25B H25F 109.5 . . ?
H25E C25B H25F 109.5 . . ?
C3 C26 H26A 109.5 . . ?
C3 C26 H26B 109.5 . . ?
H26A C26 H26B 109.5 . . ?
C3 C26 H26C 109.5 . . ?
H26A C26 H26C 109.5 . . ?
H26B C26 H26C 109.5 . . ?
C7 C27 H27A 109.5 . . ?
C7 C27 H27B 109.5 . . ?
H27A C27 H27B 109.5 . . ?
C7 C27 H27C 109.5 . . ?
H27A C27 H27C 109.5 . . ?
H27B C27 H27C 109.5 . . ?
C8 C28 C29 113.7(5) . . ?
C8 C28 H28A 108.8 . . ?
C29 C28 H28A 108.8 . . ?
C8 C28 H28B 108.8 . . ?
C29 C28 H28B 108.8 . . ?
H28A C28 H28B 107.7 . . ?
C28 C29 H29A 109.5 . . ?
C28 C29 H29B 109.5 . . ?
H29A C29 H29B 109.5 . . ?
C28 C29 H29C 109.5 . . ?
H29A C29 H29C 109.5 . . ?
H29B C29 H29C 109.5 . . ?
C31 C30 C9 128.0(5) . . ?
C31 C30 H30 116.0 . . ?
C9 C30 H30 116.0 . . ?
C30 C31 C32 124.6(5) . . ?
C30 C31 H31 117.7 . . ?
C32 C31 H31 117.7 . . ?
C33 C32 C37 117.9(5) . . ?
C33 C32 C31 122.6(5) . . ?
C37 C32 C31 119.4(5) . . ?
C34 C33 C32 121.0(5) . . ?
C34 C33 H33 119.5 . . ?
C32 C33 H33 119.5 . . ?
C33 C34 C35 122.3(5) . . ?
C33 C34 H34 118.9 . . ?
C35 C34 H34 118.9 . . ?
C34 C35 C36 116.9(5) . . ?
C34 C35 B3A 118.0(5) . . ?
C36 C35 B3A 124.9(5) . . ?
C34 C35 B3B 134(2) . . ?
C36 C35 B3B 106(2) . . ?
C35 C36 C37 122.0(5) . . ?
C35 C36 H36 119.0 . . ?
C37 C36 H36 119.0 . . ?
C36 C37 C32 120.0(5) . . ?
C36 C37 H37 120.0 . . ?
C32 C37 H37 120.0 . . ?
N3 C44 C45 109.2(5) . . ?
N3 C44 C53 119.6(5) . . ?
C45 C44 C53 131.2(6) . . ?
C46 C45 C44 106.8(5) . . ?
C46 C45 C67 126.0(5) . . ?
C44 C45 C67 127.2(5) . . ?
C45 C46 C47 107.5(5) . . ?
C45 C46 C69 127.5(5) . . ?
C47 C46 C69 125.0(5) . . ?
C48 C47 N3 120.9(5) . . ?
C48 C47 C46 130.7(5) . . ?
N3 C47 C46 108.4(5) . . ?
C47 C48 C49 121.5(5) . . ?
C47 C48 H48 119.3 . . ?
C49 C48 H48 119.3 . . ?
C48 C49 N4 120.5(5) . . ?
C48 C49 C50 131.0(5) . . ?
N4 C49 C50 108.4(5) . . ?
C51 C50 C49 107.6(5) . . ?
C51 C50 C70 127.3(5) . . ?
C49 C50 C70 125.1(5) . . ?
C50 C51 C52 106.7(5) . . ?
C50 C51 C71 126.9(5) . . ?
C52 C51 C71 126.4(5) . . ?
N4 C52 C51 109.9(5) . . ?
N4 C52 C73 118.0(5) . . ?
C51 C52 C73 132.1(6) . . ?
C54 C53 C44 127.1(6) . . ?
C54 C53 H53 116.5 . . ?
C44 C53 H53 116.5 . . ?
C53 C54 C55 125.7(6) . . ?
C53 C54 H54 117.1 . . ?
C55 C54 H54 117.1 . . ?
C56 C55 C60 118.0(5) . . ?
C56 C55 C54 119.9(6) . . ?
C60 C55 C54 122.1(6) . . ?
C57 C56 C55 121.1(6) . . ?
C57 C56 H56 119.4 . . ?
C55 C56 H56 119.4 . . ?
C56 C57 C58 121.3(6) . . ?
C56 C57 H57 119.4 . . ?
C58 C57 H57 119.4 . . ?
C59 C58 C57 117.3(5) . . ?
C59 C58 B5B 115.4(13) . . ?
C57 C58 B5B 124.1(13) . . ?
C59 C58 B5A 122.2(6) . . ?
C57 C58 B5A 120.1(6) . . ?
C60 C59 C58 121.8(6) . . ?
C60 C59 H59 119.1 . . ?
C58 C59 H59 119.1 . . ?
C59 C60 C55 120.4(6) . . ?
C59 C60 H60 119.8 . . ?
C55 C60 H60 119.8 . . ?
C45 C67 C68 113.0(5) . . ?
C45 C67 H67A 109.0 . . ?
C68 C67 H67A 109.0 . . ?
C45 C67 H67B 109.0 . . ?
C68 C67 H67B 109.0 . . ?
H67A C67 H67B 107.8 . . ?
C67 C68 H68A 109.5 . . ?
C67 C68 H68B 109.5 . . ?
H68A C68 H68B 109.5 . . ?
C67 C68 H68C 109.5 . . ?
H68A C68 H68C 109.5 . . ?
H68B C68 H68C 109.5 . . ?
C46 C69 H69A 109.5 . . ?
C46 C69 H69B 109.5 . . ?
H69A C69 H69B 109.5 . . ?
C46 C69 H69C 109.5 . . ?
H69A C69 H69C 109.5 . . ?
H69B C69 H69C 109.5 . . ?
C50 C70 H70A 109.5 . . ?
C50 C70 H70B 109.5 . . ?
H70A C70 H70B 109.5 . . ?
C50 C70 H70C 109.5 . . ?
H70A C70 H70C 109.5 . . ?
H70B C70 H70C 109.5 . . ?
C51 C71 C72 113.7(5) . . ?
C51 C71 H71A 108.8 . . ?
C72 C71 H71A 108.8 . . ?
C51 C71 H71B 108.8 . . ?
C72 C71 H71B 108.8 . . ?
H71A C71 H71B 107.7 . . ?
C71 C72 H72A 109.5 . . ?
C71 C72 H72B 109.5 . . ?
H72A C72 H72B 109.5 . . ?
C71 C72 H72C 109.5 . . ?
H72A C72 H72C 109.5 . . ?
H72B C72 H72C 109.5 . . ?
C74 C73 C52 130.0(6) . . ?
C74 C73 H73 115.0 . . ?
C52 C73 H73 115.0 . . ?
C73 C74 C75 124.3(6) . . ?
C73 C74 H74 117.9 . . ?
C75 C74 H74 117.9 . . ?
C80 C75 C76 116.4(5) . . ?
C80 C75 C74 121.5(6) . . ?
C76 C75 C74 122.1(6) . . ?
C77 C76 C75 120.2(6) . . ?
C77 C76 H76 119.9 . . ?
C75 C76 H76 119.9 . . ?
C76 C77 C78 123.4(6) . . ?
C76 C77 H77 118.3 . . ?
C78 C77 H77 118.3 . . ?
C79 C78 C77 116.1(5) . . ?
C79 C78 B6A 123.7(6) . . ?
C77 C78 B6A 120.2(6) . . ?
C79 C78 B6B 113(2) . . ?
C77 C78 B6B 130(2) . . ?
C78 C79 C80 121.1(6) . . ?
C78 C79 H79 119.5 . . ?
C80 C79 H79 119.5 . . ?
C75 C80 C79 122.6(6) . . ?
C75 C80 H80 118.7 . . ?
C79 C80 H80 118.7 . . ?

loop_
_geom_bond_atom_site_label_1
_geom_bond_atom_site_label_2
_geom_bond_distance
_geom_bond_site_symmetry_2
_geom_bond_publ_flag
F1 B1 1.389(7) . ?
F2 B1 1.398(7) . ?
F3 B4 1.386(7) . ?
F4 B4 1.393(7) . ?
N1 C1 1.363(8) . ?
N1 C4 1.396(7) . ?
N1 B1 1.547(8) . ?
N2 C9 1.361(7) . ?
N2 C6 1.396(6) . ?
N2 B1 1.553(8) . ?
N3 C44 1.351(7) . ?
N3 C47 1.384(7) . ?
N3 B4 1.549(8) . ?
N4 C52 1.356(7) . ?
N4 C49 1.385(6) . ?
N4 B4 1.548(8) . ?
B2A O2A 1.341(10) . ?
B2A O1A 1.385(10) . ?
B2A C15 1.542(10) . ?
O1A C19A 1.464(9) . ?
O2A C18A 1.463(9) . ?
C18A C21A 1.501(12) . ?
C18A C20A 1.509(14) . ?
C18A C19A 1.544(12) . ?
C19A C23A 1.521(11) . ?
C19A C22A 1.526(14) . ?
C20A H20A 0.9800 . ?
C20A H20B 0.9800 . ?
C20A H20C 0.9800 . ?
C21A H21A 0.9800 . ?
C21A H21B 0.9800 . ?
C21A H21C 0.9800 . ?
C22A H22A 0.9800 . ?
C22A H22B 0.9800 . ?
C22A H22C 0.9800 . ?
C23A H23A 0.9800 . ?
C23A H23B 0.9800 . ?
C23A H23C 0.9800 . ?
B2B O1B 1.40(3) . ?
B2B O2B 1.50(6) . ?
B2B C15 1.64(2) . ?
O1B C19B 1.44(3) . ?
O2B C18B 1.43(5) . ?
C18B C20B 1.52(3) . ?
C18B C21B 1.53(3) . ?
C18B C19B 1.53(3) . ?
C19B C23B 1.52(3) . ?
C19B C22B 1.54(3) . ?
C20B H20D 0.9800 . ?
C20B H20E 0.9800 . ?
C20B H20F 0.9800 . ?
C21B H21D 0.9800 . ?
C21B H21E 0.9800 . ?
C21B H21F 0.9800 . ?
C22B H22D 0.9800 . ?
C22B H22E 0.9800 . ?
C22B H22F 0.9800 . ?
C23B H23D 0.9800 . ?
C23B H23E 0.9800 . ?
C23B H23F 0.9800 . ?
B3A O4A 1.351(9) . ?
B3A O3A 1.361(9) . ?
B3A C35 1.556(8) . ?
O3A C39A 1.460(7) . ?
O4A C38A 1.466(8) . ?
C38A C40A 1.491(10) . ?
C38A C41A 1.517(9) . ?
C38A C39A 1.575(9) . ?
C39A C42A 1.506(11) . ?
C39A C43A 1.513(12) . ?
C40A H40A 0.9800 . ?
C40A H40B 0.9800 . ?
C40A H40C 0.9800 . ?
C41A H41A 0.9800 . ?
C41A H41B 0.9800 . ?
C41A H41C 0.9800 . ?
C42A H42A 0.9800 . ?
C42A H42B 0.9800 . ?
C42A H42C 0.9800 . ?
C43A H43A 0.9800 . ?
C43A H43B 0.9800 . ?
C43A H43C 0.9800 . ?
B3B O4B 1.36(3) . ?
B3B O3B 1.39(3) . ?
B3B C35 1.58(2) . ?
O3B C39B 1.46(3) . ?
O4B C38B 1.46(3) . ?
C38B C40B 1.49(3) . ?
C38B C41B 1.52(3) . ?
C38B C39B 1.59(3) . ?
C39B C42B 1.51(3) . ?
C39B C43B 1.51(3) . ?
C40B H40D 0.9800 . ?
C40B H40E 0.9800 . ?
C40B H40F 0.9800 . ?
C41B H41D 0.9800 . ?
C41B H41E 0.9800 . ?
C41B H41F 0.9800 . ?
C42B H42D 0.9800 . ?
C42B H42E 0.9800 . ?
C42B H42F 0.9800 . ?
C43B H43D 0.9800 . ?
C43B H43E 0.9800 . ?
C43B H43F 0.9800 . ?
B5A O6A 1.362(10) . ?
B5A O5A 1.373(9) . ?
B5A C58 1.564(9) . ?
O5A C62A 1.456(9) . ?
O6A C61A 1.480(8) . ?
C61A C63A 1.477(10) . ?
C61A C64A 1.529(13) . ?
C61A C62A 1.583(13) . ?
C62A C66A 1.492(15) . ?
C62A C65A 1.530(15) . ?
C63A H63A 0.9800 . ?
C63A H63B 0.9800 . ?
C63A H63C 0.9800 . ?
C64A H64A 0.9800 . ?
C64A H64B 0.9800 . ?
C64A H64C 0.9800 . ?
C65A H65A 0.9800 . ?
C65A H65B 0.9800 . ?
C65A H65C 0.9800 . ?
C66A H66A 0.9800 . ?
C66A H66B 0.9800 . ?
C66A H66C 0.9800 . ?
B5B O6B 1.36(2) . ?
B5B O5B 1.37(2) . ?
B5B C58 1.557(19) . ?
O5B C62B 1.46(3) . ?
O6B C61B 1.52(2) . ?
C61B C63B 1.49(3) . ?
C61B C64B 1.49(3) . ?
C61B C62B 1.58(3) . ?
C62B C66B 1.51(3) . ?
C62B C65B 1.55(3) . ?
C63B H63D 0.9800 . ?
C63B H63E 0.9800 . ?
C63B H63F 0.9800 . ?
C64B H64D 0.9800 . ?
C64B H64E 0.9800 . ?
C64B H64F 0.9800 . ?
C65B H65D 0.9800 . ?
C65B H65E 0.9800 . ?
C65B H65F 0.9800 . ?
C66B H66D 0.9800 . ?
C66B H66E 0.9800 . ?
C66B H66F 0.9800 . ?
B6A O7A 1.347(8) . ?
B6A O8A 1.362(8) . ?
B6A C78 1.554(8) . ?
O7A C82A 1.483(7) . ?
O8A C81A 1.482(7) . ?
C81A C84A 1.521(10) . ?
C81A C82A 1.530(10) . ?
C81A C83A 1.535(10) . ?
C82A C85A 1.486(10) . ?
C82A C86A 1.542(10) . ?
C83A H83A 0.9800 . ?
C83A H83B 0.9800 . ?
C83A H83C 0.9800 . ?
C84A H84A 0.9800 . ?
C84A H84B 0.9800 . ?
C84A H84C 0.9800 . ?
C85A H85A 0.9800 . ?
C85A H85B 0.9800 . ?
C85A H85C 0.9800 . ?
C86A H86A 0.9800 . ?
C86A H86B 0.9800 . ?
C86A H86C 0.9800 . ?
B6B O7B 1.34(3) . ?
B6B O8B 1.36(3) . ?
B6B C78 1.57(2) . ?
O7B C82B 1.48(3) . ?
O8B C81B 1.49(3) . ?
C81B C82B 1.52(3) . ?
C81B C84B 1.53(3) . ?
C81B C83B 1.53(3) . ?
C82B C85B 1.49(3) . ?
C82B C86B 1.56(3) . ?
C83B H83D 0.9800 . ?
C83B H83E 0.9800 . ?
C83B H83F 0.9800 . ?
C84B H84D 0.9800 . ?
C84B H84E 0.9800 . ?
C84B H84F 0.9800 . ?
C85B H85D 0.9800 . ?
C85B H85E 0.9800 . ?
C85B H85F 0.9800 . ?
C86B H86D 0.9800 . ?
C86B H86E 0.9800 . ?
C86B H86F 0.9800 . ?
C1 C2 1.428(8) . ?
C1 C10 1.430(9) . ?
C2 C3 1.360(9) . ?
C2 C24A 1.506(13) . ?
C2 C24B 1.579(19) . ?
C3 C4 1.397(9) . ?
C3 C26 1.514(8) . ?
C4 C5 1.377(8) . ?
C5 C6 1.371(8) . ?
C5 H5 0.9500 . ?
C6 C7 1.406(8) . ?
C7 C8 1.378(8) . ?
C7 C27 1.514(8) . ?
C8 C9 1.424(8) . ?
C8 C28 1.485(8) . ?
C9 C30 1.449(7) . ?
C10 C11 1.338(9) . ?
C10 H10 0.9500 . ?
C11 C12 1.459(9) . ?
C11 H11 0.9500 . ?
C12 C13 1.385(8) . ?
C12 C17 1.388(9) . ?
C13 C14 1.362(8) . ?
C13 H13 0.9500 . ?
C14 C15 1.378(9) . ?
C14 H14 0.9500 . ?
C15 C16 1.390(9) . ?
C16 C17 1.384(9) . ?
C16 H16 0.9500 . ?
C17 H17 0.9500 . ?
C24A C25A 1.527(14) . ?
C24A H24A 0.9900 . ?
C24A H24B 0.9900 . ?
C25A H25A 0.9800 . ?
C25A H25B 0.9800 . ?
C25A H25C 0.9800 . ?
C24B C25B 1.535(16) . ?
C24B H24C 0.9900 . ?
C24B H24D 0.9900 . ?
C25B H25D 0.9800 . ?
C25B H25E 0.9800 . ?
C25B H25F 0.9800 . ?
C26 H26A 0.9800 . ?
C26 H26B 0.9800 . ?
C26 H26C 0.9800 . ?
C27 H27A 0.9800 . ?
C27 H27B 0.9800 . ?
C27 H27C 0.9800 . ?
C28 C29 1.542(9) . ?
C28 H28A 0.9900 . ?
C28 H28B 0.9900 . ?
C29 H29A 0.9800 . ?
C29 H29B 0.9800 . ?
C29 H29C 0.9800 . ?
C30 C31 1.326(8) . ?
C30 H30 0.9500 . ?
C31 C32 1.464(7) . ?
C31 H31 0.9500 . ?
C32 C33 1.391(8) . ?
C32 C37 1.405(8) . ?
C33 C34 1.378(8) . ?
C33 H33 0.9500 . ?
C34 C35 1.389(8) . ?
C34 H34 0.9500 . ?
C35 C36 1.390(8) . ?
C36 C37 1.398(8) . ?
C36 H36 0.9500 . ?
C37 H37 0.9500 . ?
C44 C45 1.431(8) . ?
C44 C53 1.450(8) . ?
C45 C46 1.376(8) . ?
C45 C67 1.500(8) . ?
C46 C47 1.418(8) . ?
C46 C69 1.497(8) . ?
C47 C48 1.383(8) . ?
C48 C49 1.384(8) . ?
C48 H48 0.9500 . ?
C49 C50 1.411(8) . ?
C50 C51 1.378(7) . ?
C50 C70 1.507(7) . ?
C51 C52 1.410(8) . ?
C51 C71 1.501(9) . ?
C52 C73 1.449(7) . ?
C53 C54 1.343(8) . ?
C53 H53 0.9500 . ?
C54 C55 1.467(8) . ?
C54 H54 0.9500 . ?
C55 C56 1.386(8) . ?
C55 C60 1.400(8) . ?
C56 C57 1.377(8) . ?
C56 H56 0.9500 . ?
C57 C58 1.398(9) . ?
C57 H57 0.9500 . ?
C58 C59 1.385(9) . ?
C59 C60 1.382(8) . ?
C59 H59 0.9500 . ?
C60 H60 0.9500 . ?
C67 C68 1.529(9) . ?
C67 H67A 0.9900 . ?
C67 H67B 0.9900 . ?
C68 H68A 0.9800 . ?
C68 H68B 0.9800 . ?
C68 H68C 0.9800 . ?
C69 H69A 0.9800 . ?
C69 H69B 0.9800 . ?
C69 H69C 0.9800 . ?
C70 H70A 0.9800 . ?
C70 H70B 0.9800 . ?
C70 H70C 0.9800 . ?
C71 C72 1.511(9) . ?
C71 H71A 0.9900 . ?
C71 H71B 0.9900 . ?
C72 H72A 0.9800 . ?
C72 H72B 0.9800 . ?
C72 H72C 0.9800 . ?
C73 C74 1.319(9) . ?
C73 H73 0.9500 . ?
C74 C75 1.469(8) . ?
C74 H74 0.9500 . ?
C75 C80 1.351(9) . ?
C75 C76 1.399(9) . ?
C76 C77 1.366(9) . ?
C76 H76 0.9500 . ?
C77 C78 1.381(9) . ?
C77 H77 0.9500 . ?
C78 C79 1.351(8) . ?
C79 C80 1.408(8) . ?
C79 H79 0.9500 . ?
C80 H80 0.9500 . ?

loop_
_geom_torsion_atom_site_label_1
_geom_torsion_atom_site_label_2
_geom_torsion_atom_site_label_3
_geom_torsion_atom_site_label_4
_geom_torsion
_geom_torsion_site_symmetry_1
_geom_torsion_site_symmetry_2
_geom_torsion_site_symmetry_3
_geom_torsion_site_symmetry_4
_geom_torsion_publ_flag
C1 N1 B1 F1 53.4(7) . . . . ?
C4 N1 B1 F1 -128.6(5) . . . . ?
C1 N1 B1 F2 -66.2(7) . . . . ?
C4 N1 B1 F2 111.8(6) . . . . ?
C1 N1 B1 N2 173.7(5) . . . . ?
C4 N1 B1 N2 -8.3(7) . . . . ?
C9 N2 B1 F1 -53.3(7) . . . . ?
C6 N2 B1 F1 126.5(5) . . . . ?
C9 N2 B1 F2 66.0(7) . . . . ?
C6 N2 B1 F2 -114.1(5) . . . . ?
C9 N2 B1 N1 -173.6(5) . . . . ?
C6 N2 B1 N1 6.2(7) . . . . ?
C52 N4 B4 F3 -55.0(7) . . . . ?
C49 N4 B4 F3 123.7(5) . . . . ?
C52 N4 B4 F4 64.8(7) . . . . ?
C49 N4 B4 F4 -116.4(6) . . . . ?
C52 N4 B4 N3 -175.7(5) . . . . ?
C49 N4 B4 N3 3.0(7) . . . . ?
C44 N3 B4 F3 54.5(7) . . . . ?
C47 N3 B4 F3 -124.3(5) . . . . ?
C44 N3 B4 F4 -65.9(7) . . . . ?
C47 N3 B4 F4 115.3(5) . . . . ?
C44 N3 B4 N4 174.7(5) . . . . ?
C47 N3 B4 N4 -4.1(7) . . . . ?
O2A B2A O1A C19A 7.3(10) . . . . ?
C15 B2A O1A C19A -167.6(8) . . . . ?
O1A B2A O2A C18A 12.4(10) . . . . ?
C15 B2A O2A C18A -172.8(8) . . . . ?
B2A O2A C18A C21A -146.5(9) . . . . ?
B2A O2A C18A C20A 96.1(8) . . . . ?
B2A O2A C18A C19A -25.4(9) . . . . ?
B2A O1A C19A C23A -143.6(8) . . . . ?
B2A O1A C19A C22A 97.8(8) . . . . ?
B2A O1A C19A C18A -22.3(8) . . . . ?
O2A C18A C19A O1A 28.6(8) . . . . ?
C21A C18A C19A O1A 145.0(8) . . . . ?
C20A C18A C19A O1A -85.7(8) . . . . ?
O2A C18A C19A C23A 144.3(7) . . . . ?
C21A C18A C19A C23A -99.3(10) . . . . ?
C20A C18A C19A C23A 30.0(11) . . . . ?
O2A C18A C19A C22A -86.0(8) . . . . ?
C21A C18A C19A C22A 30.4(10) . . . . ?
C20A C18A C19A C22A 159.7(8) . . . . ?
O2B B2B O1B C19B -12(6) . . . . ?
C15 B2B O1B C19B 176(6) . . . . ?
O1B B2B O2B C18B 32(5) . . . . ?
C15 B2B O2B C18B -155(5) . . . . ?
B2B O2B C18B C20B 86(5) . . . . ?
B2B O2B C18B C21B -154(4) . . . . ?
B2B O2B C18B C19B -37(5) . . . . ?
B2B O1B C19B C23B -129(5) . . . . ?
B2B O1B C19B C18B -8(5) . . . . ?
B2B O1B C19B C22B 112(5) . . . . ?
O2B C18B C19B O1B 25(4) . . . . ?
C20B C18B C19B O1B -102(4) . . . . ?
C21B C18B C19B O1B 140(4) . . . . ?
O2B C18B C19B C23B 148(4) . . . . ?
C20B C18B C19B C23B 21(5) . . . . ?
C21B C18B C19B C23B -97(4) . . . . ?
O2B C18B C19B C22B -88(4) . . . . ?
C20B C18B C19B C22B 146(4) . . . . ?
C21B C18B C19B C22B 27(4) . . . . ?
O4A B3A O3A C39A 8.2(8) . . . . ?
C35 B3A O3A C39A -172.9(6) . . . . ?
O3A B3A O4A C38A 9.1(8) . . . . ?
C35 B3A O4A C38A -169.7(6) . . . . ?
B3A O4A C38A C40A 98.2(6) . . . . ?
B3A O4A C38A C41A -142.9(6) . . . . ?
B3A O4A C38A C39A -20.8(7) . . . . ?
B3A O3A C39A C42A 98.7(7) . . . . ?
B3A O3A C39A C43A -141.4(6) . . . . ?
B3A O3A C39A C38A -20.2(7) . . . . ?
O4A C38A C39A O3A 24.6(7) . . . . ?
C40A C38A C39A O3A -90.0(6) . . . . ?
C41A C38A C39A O3A 142.5(6) . . . . ?
O4A C38A C39A C42A -89.5(7) . . . . ?
C40A C38A C39A C42A 155.8(6) . . . . ?
C41A C38A C39A C42A 28.4(9) . . . . ?
O4A C38A C39A C43A 140.5(6) . . . . ?
C40A C38A C39A C43A 25.8(8) . . . . ?
C41A C38A C39A C43A -101.6(7) . . . . ?
O4B B3B O3B C39B -34(9) . . . . ?
C35 B3B O3B C39B 146(7) . . . . ?
O3B B3B O4B C38B 11(10) . . . . ?
C35 B3B O4B C38B -169(9) . . . . ?
B3B O4B C38B C40B 132(7) . . . . ?
B3B O4B C38B C41B -107(7) . . . . ?
B3B O4B C38B C39B 14(7) . . . . ?
B3B O3B C39B C42B 154(6) . . . . ?
B3B O3B C39B C43B -81(6) . . . . ?
B3B O3B C39B C38B 39(6) . . . . ?
O4B C38B C39B O3B -31(4) . . . . ?
C40B C38B C39B O3B -150(4) . . . . ?
C41B C38B C39B O3B 86(5) . . . . ?
O4B C38B C39B C42B -147(5) . . . . ?
C40B C38B C39B C42B 94(5) . . . . ?
C41B C38B C39B C42B -30(5) . . . . ?
O4B C38B C39B C43B 84(5) . . . . ?
C40B C38B C39B C43B -35(5) . . . . ?
C41B C38B C39B C43B -158(5) . . . . ?
O6A B5A O5A C62A -7.8(10) . . . . ?
C58 B5A O5A C62A 174.9(8) . . . . ?
O5A B5A O6A C61A -13.5(9) . . . . ?
C58 B5A O6A C61A 163.8(7) . . . . ?
B5A O6A C61A C63A 148.7(7) . . . . ?
B5A O6A C61A C64A -91.5(8) . . . . ?
B5A O6A C61A C62A 26.5(8) . . . . ?
B5A O5A C62A C66A -96.3(10) . . . . ?
B5A O5A C62A C65A 142.0(9) . . . . ?
B5A O5A C62A C61A 23.9(9) . . . . ?
C63A C61A C62A O5A -149.0(7) . . . . ?
O6A C61A C62A O5A -30.2(8) . . . . ?
C64A C61A C62A O5A 82.3(9) . . . . ?
C63A C61A C62A C66A -32.4(12) . . . . ?
O6A C61A C62A C66A 86.3(9) . . . . ?
C64A C61A C62A C66A -161.1(9) . . . . ?
C63A C61A C62A C65A 94.8(10) . . . . ?
O6A C61A C62A C65A -146.4(7) . . . . ?
C64A C61A C62A C65A -33.9(10) . . . . ?
O6B B5B O5B C62B 34(5) . . . . ?
C58 B5B O5B C62B -151(4) . . . . ?
O5B B5B O6B C61B -8(5) . . . . ?
C58 B5B O6B C61B 178(4) . . . . ?
B5B O6B C61B C63B 95(4) . . . . ?
B5B O6B C61B C64B -150(4) . . . . ?
B5B O6B C61B C62B -19(4) . . . . ?
B5B O5B C62B C66B -164(4) . . . . ?
B5B O5B C62B C65B 83(4) . . . . ?
B5B O5B C62B C61B -42(3) . . . . ?
C63B C61B C62B O5B -76(3) . . . . ?
C64B C61B C62B O5B 149(3) . . . . ?
O6B C61B C62B O5B 37(3) . . . . ?
C63B C61B C62B C66B 32(4) . . . . ?
C64B C61B C62B C66B -103(4) . . . . ?
O6B C61B C62B C66B 145(3) . . . . ?
C63B C61B C62B C65B 167(3) . . . . ?
C64B C61B C62B C65B 32(4) . . . . ?
O6B C61B C62B C65B -80(4) . . . . ?
O8A B6A O7A C82A -10.3(8) . . . . ?
C78 B6A O7A C82A 174.1(6) . . . . ?
O7A B6A O8A C81A -10.4(8) . . . . ?
C78 B6A O8A C81A 165.1(6) . . . . ?
B6A O8A C81A C84A -93.1(7) . . . . ?
B6A O8A C81A C82A 25.5(7) . . . . ?
B6A O8A C81A C83A 147.4(6) . . . . ?
B6A O7A C82A C85A 148.9(6) . . . . ?
B6A O7A C82A C81A 25.5(6) . . . . ?
B6A O7A C82A C86A -93.1(6) . . . . ?
O8A C81A C82A O7A -30.5(6) . . . . ?
C84A C81A C82A O7A 83.6(6) . . . . ?
C83A C81A C82A O7A -146.9(6) . . . . ?
O8A C81A C82A C85A -146.6(6) . . . . ?
C84A C81A C82A C85A -32.5(8) . . . . ?
C83A C81A C82A C85A 97.1(8) . . . . ?
O8A C81A C82A C86A 83.1(6) . . . . ?
C84A C81A C82A C86A -162.8(5) . . . . ?
C83A C81A C82A C86A -33.3(8) . . . . ?
O8B B6B O7B C82B -10(7) . . . . ?
C78 B6B O7B C82B 138(5) . . . . ?
O7B B6B O8B C81B -9(7) . . . . ?
C78 B6B O8B C81B -155(5) . . . . ?
B6B O8B C81B C82B 24(5) . . . . ?
B6B O8B C81B C84B -96(5) . . . . ?
B6B O8B C81B C83B 147(5) . . . . ?
B6B O7B C82B C85B 152(5) . . . . ?
B6B O7B C82B C81B 24(5) . . . . ?
B6B O7B C82B C86B -93(5) . . . . ?
O8B C81B C82B O7B -28(4) . . . . ?
C84B C81B C82B O7B 87(4) . . . . ?
C83B C81B C82B O7B -139(4) . . . . ?
O8B C81B C82B C85B -136(4) . . . . ?
C84B C81B C82B C85B -21(5) . . . . ?
C83B C81B C82B C85B 113(5) . . . . ?
O8B C81B C82B C86B 80(4) . . . . ?
C84B C81B C82B C86B -165(4) . . . . ?
C83B C81B C82B C86B -31(5) . . . . ?
C4 N1 C1 C2 -1.0(7) . . . . ?
B1 N1 C1 C2 177.3(5) . . . . ?
C4 N1 C1 C10 177.9(6) . . . . ?
B1 N1 C1 C10 -3.8(9) . . . . ?
N1 C1 C2 C3 1.2(8) . . . . ?
C10 C1 C2 C3 -177.5(7) . . . . ?
N1 C1 C2 C24A -170.3(9) . . . . ?
C10 C1 C2 C24A 10.9(14) . . . . ?
N1 C1 C2 C24B 156.5(9) . . . . ?
C10 C1 C2 C24B -22.3(13) . . . . ?
C1 C2 C3 C4 -1.0(8) . . . . ?
C24A C2 C3 C4 170.9(8) . . . . ?
C24B C2 C3 C4 -153.8(10) . . . . ?
C1 C2 C3 C26 175.8(7) . . . . ?
C24A C2 C3 C26 -12.3(13) . . . . ?
C24B C2 C3 C26 23.0(14) . . . . ?
C1 N1 C4 C5 -176.2(5) . . . . ?
B1 N1 C4 C5 5.5(8) . . . . ?
C1 N1 C4 C3 0.4(6) . . . . ?
B1 N1 C4 C3 -177.9(5) . . . . ?
C2 C3 C4 C5 176.4(6) . . . . ?
C26 C3 C4 C5 -0.4(11) . . . . ?
C2 C3 C4 N1 0.4(7) . . . . ?
C26 C3 C4 N1 -176.4(6) . . . . ?
N1 C4 C5 C6 0.9(8) . . . . ?
C3 C4 C5 C6 -174.8(6) . . . . ?
C4 C5 C6 N2 -2.9(8) . . . . ?
C4 C5 C6 C7 176.2(6) . . . . ?
C9 N2 C6 C5 178.5(5) . . . . ?
B1 N2 C6 C5 -1.4(8) . . . . ?
C9 N2 C6 C7 -0.7(6) . . . . ?
B1 N2 C6 C7 179.4(5) . . . . ?
C5 C6 C7 C8 -177.9(6) . . . . ?
N2 C6 C7 C8 1.2(6) . . . . ?
C5 C6 C7 C27 -0.4(10) . . . . ?
N2 C6 C7 C27 178.7(5) . . . . ?
C6 C7 C8 C9 -1.3(6) . . . . ?
C27 C7 C8 C9 -178.7(5) . . . . ?
C6 C7 C8 C28 -179.5(5) . . . . ?
C27 C7 C8 C28 3.1(9) . . . . ?
C6 N2 C9 C8 -0.1(6) . . . . ?
B1 N2 C9 C8 179.8(5) . . . . ?
C6 N2 C9 C30 -179.0(4) . . . . ?
B1 N2 C9 C30 0.9(8) . . . . ?
C7 C8 C9 N2 0.9(6) . . . . ?
C28 C8 C9 N2 179.1(5) . . . . ?
C7 C8 C9 C30 179.6(5) . . . . ?
C28 C8 C9 C30 -2.2(10) . . . . ?
N1 C1 C10 C11 162.1(7) . . . . ?
C2 C1 C10 C11 -19.3(13) . . . . ?
C1 C10 C11 C12 177.3(7) . . . . ?
C10 C11 C12 C13 152.2(7) . . . . ?
C10 C11 C12 C17 -29.4(10) . . . . ?
C17 C12 C13 C14 3.4(9) . . . . ?
C11 C12 C13 C14 -178.2(6) . . . . ?
C12 C13 C14 C15 -1.3(10) . . . . ?
C13 C14 C15 C16 -2.7(10) . . . . ?
C13 C14 C15 B2A -179.3(7) . . . . ?
C13 C14 C15 B2B 158(3) . . . . ?
O2A B2A C15 C14 177.7(8) . . . . ?
O1A B2A C15 C14 -8.0(12) . . . . ?
O2A B2A C15 C16 1.2(13) . . . . ?
O1A B2A C15 C16 175.5(7) . . . . ?
O1B B2B C15 C14 15(8) . . . . ?
O2B B2B C15 C14 -154(5) . . . . ?
O1B B2B C15 C16 174(6) . . . . ?
O2B B2B C15 C16 5(7) . . . . ?
C14 C15 C16 C17 4.7(10) . . . . ?
B2A C15 C16 C17 -178.7(7) . . . . ?
B2B C15 C16 C17 -154(3) . . . . ?
C15 C16 C17 C12 -2.6(10) . . . . ?
C13 C12 C17 C16 -1.4(10) . . . . ?
C11 C12 C17 C16 -179.9(6) . . . . ?
C3 C2 C24A C25A 108.7(11) . . . . ?
C1 C2 C24A C25A -81.0(13) . . . . ?
C3 C2 C24B C25B -100.2(16) . . . . ?
C1 C2 C24B C25B 109.7(15) . . . . ?
C7 C8 C28 C29 -91.8(7) . . . . ?
C9 C8 C28 C29 90.3(7) . . . . ?
N2 C9 C30 C31 165.6(5) . . . . ?
C8 C9 C30 C31 -13.0(10) . . . . ?
C9 C30 C31 C32 -176.2(5) . . . . ?
C30 C31 C32 C33 7.1(9) . . . . ?
C30 C31 C32 C37 -175.3(5) . . . . ?
C37 C32 C33 C34 -0.4(8) . . . . ?
C31 C32 C33 C34 177.2(5) . . . . ?
C32 C33 C34 C35 -0.2(9) . . . . ?
C33 C34 C35 C36 0.2(8) . . . . ?
C33 C34 C35 B3A -175.2(6) . . . . ?
C33 C34 C35 B3B 158(6) . . . . ?
O4A B3A C35 C34 178.5(6) . . . . ?
O3A B3A C35 C34 -0.3(9) . . . . ?
O4A B3A C35 C36 3.5(10) . . . . ?
O3A B3A C35 C36 -175.3(6) . . . . ?
O4B B3B C35 C34 177(8) . . . . ?
O3B B3B C35 C34 -2(12) . . . . ?
O4B B3B C35 C36 -23(12) . . . . ?
O3B B3B C35 C36 157(7) . . . . ?
C34 C35 C36 C37 0.3(8) . . . . ?
B3A C35 C36 C37 175.3(6) . . . . ?
B3B C35 C36 C37 -163(4) . . . . ?
C35 C36 C37 C32 -0.9(9) . . . . ?
C33 C32 C37 C36 0.9(8) . . . . ?
C31 C32 C37 C36 -176.7(5) . . . . ?
C47 N3 C44 C45 -1.3(6) . . . . ?
B4 N3 C44 C45 179.7(5) . . . . ?
C47 N3 C44 C53 179.6(5) . . . . ?
B4 N3 C44 C53 0.7(8) . . . . ?
N3 C44 C45 C46 0.7(6) . . . . ?
C53 C44 C45 C46 179.6(6) . . . . ?
N3 C44 C45 C67 -179.3(5) . . . . ?
C53 C44 C45 C67 -0.4(10) . . . . ?
C44 C45 C46 C47 0.2(6) . . . . ?
C67 C45 C46 C47 -179.8(5) . . . . ?
C44 C45 C46 C69 178.9(5) . . . . ?
C67 C45 C46 C69 -1.1(9) . . . . ?
C44 N3 C47 C48 -176.2(5) . . . . ?
B4 N3 C47 C48 2.7(8) . . . . ?
C44 N3 C47 C46 1.5(6) . . . . ?
B4 N3 C47 C46 -179.6(5) . . . . ?
C45 C46 C47 C48 176.4(6) . . . . ?
C69 C46 C47 C48 -2.3(10) . . . . ?
C45 C46 C47 N3 -1.0(6) . . . . ?
C69 C46 C47 N3 -179.8(5) . . . . ?
N3 C47 C48 C49 0.5(8) . . . . ?
C46 C47 C48 C49 -176.7(6) . . . . ?
C47 C48 C49 N4 -1.5(8) . . . . ?
C47 C48 C49 C50 177.4(5) . . . . ?
C52 N4 C49 C48 178.4(5) . . . . ?
B4 N4 C49 C48 -0.5(8) . . . . ?
C52 N4 C49 C50 -0.7(6) . . . . ?
B4 N4 C49 C50 -179.7(5) . . . . ?
C48 C49 C50 C51 -179.0(5) . . . . ?
N4 C49 C50 C51 0.0(6) . . . . ?
C48 C49 C50 C70 0.6(9) . . . . ?
N4 C49 C50 C70 179.6(5) . . . . ?
C49 C50 C51 C52 0.7(6) . . . . ?
C70 C50 C51 C52 -178.9(5) . . . . ?
C49 C50 C51 C71 -177.7(5) . . . . ?
C70 C50 C51 C71 2.7(9) . . . . ?
C49 N4 C52 C51 1.2(6) . . . . ?
B4 N4 C52 C51 -179.9(5) . . . . ?
C49 N4 C52 C73 179.8(5) . . . . ?
B4 N4 C52 C73 -1.3(8) . . . . ?
C50 C51 C52 N4 -1.2(6) . . . . ?
C71 C51 C52 N4 177.2(5) . . . . ?
C50 C51 C52 C73 -179.5(6) . . . . ?
C71 C51 C52 C73 -1.1(10) . . . . ?
N3 C44 C53 C54 -163.0(6) . . . . ?
C45 C44 C53 C54 18.3(10) . . . . ?
C44 C53 C54 C55 179.2(6) . . . . ?
C53 C54 C55 C56 168.2(6) . . . . ?
C53 C54 C55 C60 -12.3(9) . . . . ?
C60 C55 C56 C57 4.0(8) . . . . ?
C54 C55 C56 C57 -176.4(5) . . . . ?
C55 C56 C57 C58 -1.6(8) . . . . ?
C56 C57 C58 C59 -1.2(8) . . . . ?
C56 C57 C58 B5B -160(2) . . . . ?
C56 C57 C58 B5A 171.9(6) . . . . ?
O6B B5B C58 C59 7(5) . . . . ?
O5B B5B C58 C59 -167(3) . . . . ?
O6B B5B C58 C57 166(3) . . . . ?
O5B B5B C58 C57 -8(6) . . . . ?
O6A B5A C58 C59 8.8(11) . . . . ?
O5A B5A C58 C59 -174.1(7) . . . . ?
O6A B5A C58 C57 -164.0(6) . . . . ?
O5A B5A C58 C57 13.1(11) . . . . ?
C57 C58 C59 C60 1.6(9) . . . . ?
B5B C58 C59 C60 162(2) . . . . ?
B5A C58 C59 C60 -171.4(6) . . . . ?
C58 C59 C60 C55 0.8(9) . . . . ?
C56 C55 C60 C59 -3.6(8) . . . . ?
C54 C55 C60 C59 176.9(5) . . . . ?
C46 C45 C67 C68 89.6(7) . . . . ?
C44 C45 C67 C68 -90.5(7) . . . . ?
C50 C51 C71 C72 -92.4(7) . . . . ?
C52 C51 C71 C72 89.5(7) . . . . ?
N4 C52 C73 C74 164.4(6) . . . . ?
C51 C52 C73 C74 -17.5(11) . . . . ?
C52 C73 C74 C75 -177.5(6) . . . . ?
C73 C74 C75 C80 -173.9(6) . . . . ?
C73 C74 C75 C76 7.4(9) . . . . ?
C80 C75 C76 C77 2.8(10) . . . . ?
C74 C75 C76 C77 -178.5(6) . . . . ?
C75 C76 C77 C78 1.3(11) . . . . ?
C76 C77 C78 C79 -5.3(10) . . . . ?
C76 C77 C78 B6A 174.7(7) . . . . ?
C76 C77 C78 B6B 161(4) . . . . ?
O7A B6A C78 C79 -165.6(6) . . . . ?
O8A B6A C78 C79 19.2(10) . . . . ?
O7A B6A C78 C77 14.3(9) . . . . ?
O8A B6A C78 C77 -160.8(7) . . . . ?
O7B B6B C78 C79 155(4) . . . . ?
O8B B6B C78 C79 -60(7) . . . . ?
O7B B6B C78 C77 -12(7) . . . . ?
O8B B6B C78 C77 134(4) . . . . ?
C77 C78 C79 C80 5.2(10) . . . . ?
B6A C78 C79 C80 -174.8(6) . . . . ?
B6B C78 C79 C80 -163(3) . . . . ?
C76 C75 C80 C79 -2.8(10) . . . . ?
C74 C75 C80 C79 178.4(6) . . . . ?
C78 C79 C80 C75 -1.3(11) . . . . ?
